data_7038037
loop_
_publ_author_name
'Zhang, Yanping'
'Lv, Rui'
'Wang, Jingyao'
'Yang, lin-yan'
'Liao, sheng-yun'
'Tian, Jin-Lei'
'Gu, Wen'
'Liu, Xin'

_publ_section_title
;
 Two novel \m6-O2- bridged Co14/Ni14 hydroxamate Clusters packed in
 distorted face-centered cubic patterns
;
_journal_name_full 'Dalton Trans.'
_journal_paper_doi 10.1039/C5DT03974F
_journal_year 2016
_chemical_formula_moiety 'C244 H220.55 Br28 N40 Ni28 O74'
_chemical_formula_sum 'C244 H220.54 Br28 N40 Ni28 O74'
_chemical_formula_weight 8778.49
_space_group_crystal_system triclinic
_space_group_IT_number 2
_space_group_name_Hall '-P 1'
_space_group_name_H-M_alt 'P -1'
_symmetry_space_group_name_Hall '-P 1'
_symmetry_space_group_name_H-M 'P -1'
_atom_sites_solution_hydrogens geom
_audit_creation_date 2016-01-04
_audit_creation_method
;
Olex2 1.2
(compiled 2015.09.30 svn.r3233 for OlexSys, GUI svn.r5103)
;
_audit_update_record
;
2016-01-15 deposited with the CCDC.
2016-01-18 downloaded from the CCDC.
;
_cell_angle_alpha 83.25(3)
_cell_angle_beta 72.87(3)
_cell_angle_gamma 64.81(3)
_cell_formula_units_Z 1
_cell_length_a 17.868(4)
_cell_length_b 20.685(4)
_cell_length_c 29.557(6)
_cell_measurement_reflns_used 12731
_cell_measurement_temperature 113.1500
_cell_measurement_theta_max 25.9817
_cell_measurement_theta_min 1.6630
_cell_volume 9446(4)
_computing_cell_refinement 'CrystalClear (Rigaku Inc., 2008)'
_computing_data_collection 'CrystalClear (Rigaku Inc., 2008)'
_computing_data_reduction 'CrystalClear (Rigaku Inc., 2008)'
_computing_molecular_graphics 'Olex2 (Dolomanov et al., 2009)'
_computing_publication_material 'Olex2 (Dolomanov et al., 2009)'
_computing_structure_refinement 'ShelXL (Sheldrick, 2015)'
_computing_structure_solution
;
????
;
_diffrn_ambient_temperature 113.1500
_diffrn_detector_area_resol_mean 28.5714
_diffrn_measured_fraction_theta_full 0.994
_diffrn_measured_fraction_theta_max 0.987
_diffrn_measurement_details
;
scan:
    Number of images: 180
               Slice: -110.0000 - 70.0000
         Image width: 1.0000
            Exp time: 3.0000
       Rotation axis: Omega
               Omega: 0.0000
                 Chi: 45.0000
                 Phi: 0.0000
                 XTD: 45.1341
              2theta: -19.9183
scan:
    Number of images: 150
               Slice: -110.0000 - 40.0000
         Image width: 1.0000
            Exp time: 3.0000
       Rotation axis: Omega
               Omega: 0.0000
                 Chi: 45.0000
                 Phi: 90.0000
                 XTD: 45.1341
              2theta: -19.9183
scan:
    Number of images: 100
               Slice: -110.0000 - -10.0000
         Image width: 1.0000
            Exp time: 3.0000
       Rotation axis: Omega
               Omega: 0.0000
                 Chi: 45.0000
                 Phi: 180.0000
                 XTD: 45.1341
              2theta: -19.9183
;
_diffrn_measurement_device
;
Saturn70 (4x4 bin mode)
;
_diffrn_measurement_device_details
;
AFC10: Fixed Chi 2 circle
;
_diffrn_measurement_device_type 'Bruker P4'
_diffrn_measurement_method dtprofit.ref
_diffrn_orient_matrix_type d*Trek
_diffrn_orient_matrix_UB_11 -0.0451
_diffrn_orient_matrix_UB_12 -0.0304
_diffrn_orient_matrix_UB_13 0.0342
_diffrn_orient_matrix_UB_21 -0.0173
_diffrn_orient_matrix_UB_22 0.0199
_diffrn_orient_matrix_UB_23 -0.0465
_diffrn_orient_matrix_UB_31 0.0174
_diffrn_orient_matrix_UB_32 -0.0253
_diffrn_orient_matrix_UB_33 -0.0176
_diffrn_radiation_detector CCD
_diffrn_radiation_monochromator Confocal
_diffrn_radiation_type MoK\a
_diffrn_radiation_wavelength 0.71073
_diffrn_reflns_av_R_equivalents 0.0828
_diffrn_reflns_av_unetI/netI 0.1446
_diffrn_reflns_laue_measured_fraction_full 0.994
_diffrn_reflns_laue_measured_fraction_max 0.987
_diffrn_reflns_limit_h_max 22
_diffrn_reflns_limit_h_min -20
_diffrn_reflns_limit_k_max 24
_diffrn_reflns_limit_k_min -25
_diffrn_reflns_limit_l_max 36
_diffrn_reflns_limit_l_min -36
_diffrn_reflns_number 83882
_diffrn_reflns_point_group_measured_fraction_full 0.994
_diffrn_reflns_point_group_measured_fraction_max 0.987
_diffrn_reflns_theta_full 25.242
_diffrn_reflns_theta_max 26.034
_diffrn_reflns_theta_min 1.657
_diffrn_source 'Rotating Anode'
_diffrn_source_current 16.0000
_diffrn_source_power 0.8000
_diffrn_source_voltage 50.0000
_exptl_absorpt_coefficient_mu 4.384
_exptl_absorpt_correction_T_max 1.0000
_exptl_absorpt_correction_T_min 0.7087
_exptl_absorpt_correction_type multi-scan
_exptl_absorpt_process_details
;
    Higashi, T. (1995). Program for Absorption Correction.
    Rigaku Corporation, Tokyo, Japan.
;
_exptl_crystal_colour green
_exptl_crystal_density_diffrn 1.543
_exptl_crystal_description Prism
_exptl_crystal_F_000 4321
_exptl_crystal_size_max 0.41
_exptl_crystal_size_mid 0.2
_exptl_crystal_size_min 0.06
_refine_diff_density_max 1.372
_refine_diff_density_min -1.605
_refine_diff_density_rms 0.138
_refine_ls_extinction_method none
_refine_ls_goodness_of_fit_ref 0.998
_refine_ls_hydrogen_treatment constr
_refine_ls_matrix_type full
_refine_ls_number_parameters 1918
_refine_ls_number_reflns 36795
_refine_ls_number_restraints 215
_refine_ls_restrained_S_all 1.001
_refine_ls_R_factor_all 0.1736
_refine_ls_R_factor_gt 0.0922
_refine_ls_shift/su_max 0.001
_refine_ls_shift/su_mean 0.000
_refine_ls_structure_factor_coef Fsqd
_refine_ls_weighting_details 'w=1/[\s^2^(Fo^2^)+(0.1415P)^2^] where P=(Fo^2^+2Fc^2^)/3'
_refine_ls_weighting_scheme calc
_refine_ls_wR_factor_gt 0.2393
_refine_ls_wR_factor_ref 0.2934
_reflns_Friedel_coverage 0.000
_reflns_number_gt 17389
_reflns_number_total 36795
_reflns_threshold_expression 'I > 2\s(I)'
_cod_data_source_file c5dt03974f2.cif
_cod_data_source_block ni14_sq
_cod_depositor_comments
;
The following automatic conversions were performed:

'_exptl_absorpt_correction_type' value 'Multi-scan' changed to
'multi-scan' according to
/usr/data/users/saulius/crontab/automatic-downloads/rss-feeds/RSC/lib/dictionaries/cif_core.dic
dictionary named 'cif_core.dic' version 2.4.2 from 2011-04-26.

Automatic conversion script
Id: cif_fix_values 4268 2015-11-12 08:31:59Z antanas 
;
_cod_original_cell_volume 9447(4)
_cod_database_code 7038037
_shelx_space_group_comment
;
The symmetry employed for this shelxl refinement is uniquely defined
by the following loop, which should always be used as a source of
symmetry information in preference to the above space-group names.
They are only intended as comments.
;
_diffrn_number_total 36795
_olex2_refinement_description
;
1. Fixed Uiso
 At 1.2 times of:
  All C(H) groups
 At 1.5 times of:
  All C(H,H,H) groups
2. Restrained distances
 C118-N20
 1.39 with sigma of 0.01
 Br9A-C96A \\sim Br9-C96
 with sigma of 0.01
 Br9-C95 \\sim Br9-C95A
 with sigma of 0.01
3. Restrained planarity
 C96A, C97A, C98A, C93A, C94A, C95A, Br9A
 with sigma of 0.01
 Br9, C96, C97, C98, C93, C94, C95
 with sigma of 0.01
4. Uiso/Uaniso restraints and constraints
C92 \\sim C93 \\sim C98 \\sim C96 \\sim C97 \\sim C95 \\sim C94: within 2A with
sigma of 0.01 and sigma for terminal atoms of 0.02
C93 \\sim C98 \\sim C97 \\sim C96 \\sim C95 \\sim C94 \\sim C97A \\sim C98A
\\sim C93A \\sim C94A \\sim C95A \\sim C96A: within 2A with sigma of 0.01 and
sigma for terminal atoms of 0.02
Br9 \\sim C95 \\sim C96 \\sim C97 \\sim C98: within 2A with sigma of 0.005 and
sigma for terminal atoms of 0.01
Uanis(C119) \\sim Ueq, Uanis(C118) \\sim Ueq, Uanis(C104) \\sim Ueq: with sigma
of 0.01 and sigma for terminal atoms of 0.02
Uanis(C117) \\sim Ueq: with sigma of 0.01 and sigma for terminal atoms of 0.02
Uanis(C105) \\sim Ueq: with sigma of 0.01 and sigma for terminal atoms of 0.02
Uanis(Br9A) \\sim Ueq, Uanis(Br9) \\sim Ueq: with sigma of 0.01 and sigma for
terminal atoms of 0.02
5. Others
 Sof(C98)=Sof(H98)=Sof(C97)=Sof(H97)=Sof(C96)=Sof(C95)=Sof(H95)=Sof(C94)=
 Sof(H94)=Sof(C93)=Sof(Br9)=1-FVAR(1)
 Sof(Br9A)=Sof(C97A)=Sof(C98A)=Sof(H98A)=Sof(C93A)=Sof(C94A)=Sof(H94A)=
 Sof(C95A)=Sof(H95A)=Sof(C96A)=FVAR(1)
6.a Me refined with riding coordinates:
 C103(H10P,H10Q,H10R), C104(H10S,H10T,H10U)
6.b Aromatic/amide H refined with riding coordinates:
 C35(H35), C62(H62), C21(H21), C3(H3), C13(H13), C42(H42), C77(H77), C11(H11),
 C38(H38), C74(H74), C28(H28), C24(H24), C25(H25), C17(H17), C32(H32), C48(H48),
  C18(H18), C76(H76), C41(H41), C39(H39), C59(H59), C31(H31), C81(H81),
 C63(H63), C88(H88), C27(H27), C10(H10), C45(H45), C20(H20), C4(H4), C91(H91),
 C7(H7), C73(H73), C60(H60), C49(H49), C34(H34), C87(H87), C6(H6), C90(H90),
 C14(H14), C80(H80), C83(H83), C46(H46), C111(H111), C70(H70), C99(H99),
 C84(H84), C98(H98), C97(H97), C95(H95), C94(H94), C102(H102), C52(H52),
 C56(H56), C66(H66), C120(H120), C67(H67), C108(H108), C69(H69), C55(H55),
 C114(H114), C53(H53), C105(H105), C98A(H98A), C94A(H94A), C95A(H95A)
6.c Fitted hexagon refined as free rotating group:
 C98(C97,C96,C95,C94,C93), C97A(C98A,C93A,C94A,C95A,C96A)
6.d Idealised Me refined as rotating group:
 C101(H10A,H10B,H10C), C113(H11A,H11B,H11C), C112(H11D,H11E,H11F), C122(H12A,
 H12B,H12C), C109(H10D,H10E,H10F), C121(H12D,H12E,H12F), C116(H11G,H11H,H11I),
 C110(H11J,H11K,H11L), C100(H10G,H10H,H10I), C106(H10J,H10K,H10L), C115(H11M,
 H11N,H11O), C107(H10M,H10N,H10O), C119(H11P,H11Q,H11R), C118(H11S,H11T,H11U)
;
_shelx_shelxl_version_number 2014/7
_olex2_submission_special_instructions 'No special instructions were received'

loop_
_space_group_symop_operation_xyz
'x, y, z'
'-x, -y, -z'

loop_
_atom_site_label
_atom_site_type_symbol
_atom_site_fract_x
_atom_site_fract_y
_atom_site_fract_z
_atom_site_U_iso_or_equiv
_atom_site_adp_type
_atom_site_occupancy
_atom_site_site_symmetry_order
_atom_site_calc_flag
_atom_site_refinement_flags_posn
_atom_site_refinement_flags_adp
_atom_site_refinement_flags_occupancy
_atom_site_disorder_assembly
_atom_site_disorder_group
Ni14 Ni 0.14101(8) 0.77739(7) 0.69887(4) 0.0415(3) Uani 1 1 d . . . . .
Ni9 Ni 0.01049(8) 0.82715(6) 0.79443(4) 0.0406(3) Uani 1 1 d . . . . .
Ni11 Ni 0.14904(8) 0.62617(7) 0.71819(4) 0.0410(3) Uani 1 1 d . . . . .
Ni10 Ni 0.18275(8) 0.70002(6) 0.78919(4) 0.0412(3) Uani 1 1 d . . . . .
Ni13 Ni 0.01810(8) 0.67641(6) 0.81358(4) 0.0409(3) Uani 1 1 d . . . . .
Ni12 Ni -0.02362(8) 0.75315(7) 0.72393(4) 0.0422(3) Uani 1 1 d . . . . .
Ni5 Ni 0.19972(9) 0.53390(7) 0.82716(4) 0.0466(3) Uani 1 1 d . . . . .
Ni3 Ni 0.03571(9) 0.77205(7) 0.88936(4) 0.0447(3) Uani 1 1 d . . . . .
Ni4 Ni -0.18837(8) 0.79762(7) 0.82484(4) 0.0472(3) Uani 1 1 d . . . . .
Ni2 Ni 0.20978(9) 0.85558(7) 0.76477(4) 0.0477(3) Uani 1 1 d . . . . .
Ni8 Ni 0.09653(9) 0.72023(7) 0.60944(4) 0.0475(3) Uani 1 1 d . . . . .
Ni7 Ni 0.32106(8) 0.62989(7) 0.68668(4) 0.0458(3) Uani 1 1 d . . . . .
Ni6 Ni 0.00755(9) 0.57967(7) 0.73283(5) 0.0468(3) Uani 1 1 d . . . . .
Ni1 Ni -0.04494(9) 0.92522(7) 0.71783(4) 0.0477(3) Uani 1 1 d . . . . .
Br2 Br 0.17289(12) 0.20002(8) 0.90612(6) 0.0962(5) Uani 1 1 d . . . . .
Br14 Br -0.45570(11) 0.78482(11) 1.06482(6) 0.1165(7) Uani 1 1 d . . . . .
Br12 Br -0.09740(14) 0.63534(13) 0.45546(6) 0.1257(7) Uani 1 1 d . . . . .
Br4 Br 0.61472(11) 0.26449(11) 0.83822(8) 0.1369(9) Uani 1 1 d . . . . .
Br11 Br 0.42381(16) 0.56222(15) 0.38611(6) 0.1550(10) Uani 1 1 d . . . . .
Br13 Br -0.60082(10) 1.08761(10) 0.82749(9) 0.1399(9) Uani 1 1 d . . . . .
Br5 Br 0.13203(18) 0.66374(14) 1.11478(6) 0.1507(9) Uani 1 1 d . . . . .
Br7 Br -0.2057(2) 1.20356(13) 0.97568(9) 0.2050(15) Uani 1 1 d . . . . .
Br3 Br -0.31919(18) 0.43669(14) 0.81908(12) 0.1874(13) Uani 1 1 d . . . . .
Br1 Br 0.46624(19) 0.24555(18) 0.53816(14) 0.247(2) Uani 1 1 d . . . . .
Br8 Br 0.2447(3) 1.18660(18) 0.68623(15) 0.2422(18) Uani 1 1 d . . . . .
O19 O 0.0428(4) 0.6560(3) 0.6949(2) 0.0419(16) Uani 1 1 d . . . . .
O13 O 0.0476(4) 0.7888(3) 0.6672(2) 0.0432(16) Uani 1 1 d . . . . .
O23 O 0.0773(4) 0.5890(3) 0.7729(2) 0.0426(16) Uani 1 1 d . . . . .
O28 O 0.1258(4) 0.6416(3) 0.8374(2) 0.0399(15) Uani 1 1 d . . . . .
O15 O 0.2082(4) 0.6797(3) 0.6694(2) 0.0424(16) Uani 1 1 d . . . . .
O24 O 0.2455(4) 0.6141(3) 0.7477(2) 0.0419(16) Uani 1 1 d . . . . .
O10 O -0.0756(4) 0.8485(3) 0.7568(2) 0.0434(16) Uani 1 1 d . . . . .
O27 O -0.0841(4) 0.7163(3) 0.7835(2) 0.0433(16) Uani 1 1 d . . . . .
O16 O 0.2282(4) 0.7611(3) 0.7374(2) 0.0441(16) Uani 1 1 d . . . . .
O5 O 0.0667(4) 0.8685(3) 0.7351(2) 0.0411(15) Uani 1 1 d . . . . .
O8 O -0.0333(4) 0.7696(3) 0.8480(2) 0.0426(16) Uani 1 1 d . . . . .
N11 N -0.1036(5) 0.6569(4) 0.7764(3) 0.048(2) Uani 1 1 d . . . . .
O22 O 0.0142(5) 0.4969(4) 0.7786(2) 0.0539(18) Uani 1 1 d . . . . .
O21 O 0.2246(5) 0.5350(4) 0.6828(2) 0.0549(19) Uani 1 1 d . . . . .
O4 O 0.0172(5) 0.9900(4) 0.6933(3) 0.062(2) Uani 1 1 d . . . . .
O11 O -0.1727(4) 0.9647(4) 0.7250(2) 0.0540(19) Uani 1 1 d . . . . .
O3 O -0.0503(5) 0.9130(4) 0.8353(3) 0.056(2) Uani 1 1 d . . . . .
O18 O -0.0409(5) 0.5902(4) 0.6766(3) 0.059(2) Uani 1 1 d . . . . .
O20 O 0.1204(5) 0.4981(4) 0.6872(3) 0.0577(19) Uani 1 1 d . . . . .
O9 O -0.0755(5) 0.7885(4) 0.9371(2) 0.061(2) Uani 1 1 d . . . . .
N12 N 0.1110(5) 0.6639(4) 0.8851(3) 0.0427(19) Uani 1 1 d . . . . .
O25 O 0.4073(4) 0.5486(4) 0.7123(3) 0.060(2) Uani 1 1 d . . . . .
N6 N 0.2172(5) 0.6726(4) 0.6199(3) 0.045(2) Uani 1 1 d . . . . .
N1 N -0.1683(5) 0.8735(4) 0.7792(3) 0.049(2) Uani 1 1 d . . . . .
O26 O -0.2343(5) 0.7256(5) 0.8287(3) 0.075(3) Uani 1 1 d . . . . .
O2 O -0.0939(5) 0.9940(4) 0.7820(3) 0.070(2) Uani 1 1 d . . . . .
O29 O 0.2017(5) 0.5482(4) 0.8925(2) 0.064(2) Uani 1 1 d . . . . .
N9 N 0.1151(5) 0.5240(4) 0.7968(3) 0.048(2) Uani 1 1 d . . . . .
C43 C 0.2995(7) 0.6409(6) 0.5986(4) 0.052(3) Uani 1 1 d . . . . .
O14 O 0.3614(5) 0.6190(4) 0.6173(2) 0.059(2) Uani 1 1 d . . . . .
O17 O 0.3264(6) 0.8257(5) 0.7233(3) 0.091(3) Uani 1 1 d . . . . .
N10 N 0.2906(5) 0.5505(4) 0.7714(3) 0.043(2) Uani 1 1 d . . . . .
C30 C 0.4296(7) 0.4630(6) 0.7730(4) 0.058(3) Uani 1 1 d . . . . .
N2 N -0.1236(5) 0.7883(4) 0.8734(3) 0.045(2) Uani 1 1 d . . . . .
N5 N 0.3166(5) 0.7232(5) 0.7086(3) 0.054(2) Uani 1 1 d . . . . .
N8 N 0.0378(5) 0.6575(5) 0.6468(3) 0.047(2) Uani 1 1 d . . . . .
C40 C 0.1419(9) 0.2873(7) 0.8736(5) 0.074(4) Uani 1 1 d . . . . .
N4 N 0.1121(5) 0.9130(4) 0.7344(3) 0.048(2) Uani 1 1 d . . . . .
C71 C -0.0102(7) 0.6262(6) 0.6430(4) 0.052(3) Uani 1 1 d . . . . .
C22 C 0.1530(7) 0.6111(5) 0.9097(3) 0.046(2) Uani 1 1 d . . . . .
C35 C 0.4975(8) 0.4057(7) 0.7441(4) 0.083(4) Uani 1 1 d . . . . .
H35 H 0.5064 0.4069 0.7114 0.099 Uiso 1 1 calc R . . . .
C62 C 0.1063(16) 1.1444(9) 0.7103(8) 0.131(7) Uani 1 1 d . . . . .
H62 H 0.0725 1.1923 0.7184 0.157 Uiso 1 1 calc R . . . .
C21 C -0.2555(8) 0.7537(7) 0.9433(4) 0.072(4) Uani 1 1 d . . . . .
H21 H -0.2323 0.7269 0.9155 0.086 Uiso 1 1 calc R . . . .
C3 C -0.1829(9) 0.5628(8) 0.7680(6) 0.097(5) Uani 1 1 d . . . . .
H3 H -0.1389 0.5633 0.7418 0.116 Uiso 1 1 calc R . . . .
C58 C 0.1264(9) 1.0217(6) 0.7051(4) 0.069(4) Uani 1 1 d . . . . .
C13 C -0.4442(7) 0.9688(7) 0.7938(5) 0.080(4) Uani 1 1 d . . . . .
H13 H -0.4792 0.9452 0.7957 0.096 Uiso 1 1 calc R . . . .
N7 N 0.0009(6) 0.8618(4) 0.6551(3) 0.050(2) Uani 1 1 d . . . . .
C44 C 0.3235(7) 0.6279(7) 0.5459(4) 0.059(3) Uani 1 1 d . . . . .
C42 C 0.1144(8) 0.3542(6) 0.8045(4) 0.065(3) Uani 1 1 d . . . . .
H42 H 0.1112 0.3553 0.7736 0.078 Uiso 1 1 calc R . . . .
C77 C -0.0368(8) 0.5715(7) 0.5824(4) 0.062(3) Uani 1 1 d . . . . .
H77 H -0.0253 0.5299 0.6001 0.074 Uiso 1 1 calc R . . . .
C11 C -0.4330(8) 1.0752(7) 0.8046(5) 0.086(5) Uani 1 1 d . . . . .
H11 H -0.4599 1.1230 0.8138 0.104 Uiso 1 1 calc R . . . .
C16 C -0.2165(7) 0.7958(6) 0.9506(3) 0.054(3) Uani 1 1 d . . . . .
C47 C 0.3801(10) 0.5926(11) 0.4507(5) 0.093(5) Uani 1 1 d . . . . .
C38 C 0.1046(7) 0.4135(6) 0.8713(4) 0.061(3) Uani 1 1 d . . . . .
H38 H 0.0939 0.4554 0.8857 0.073 Uiso 1 1 calc R . . . .
C74 C -0.0734(8) 0.6948(8) 0.5294(4) 0.071(4) Uani 1 1 d . . . . .
H74 H -0.0881 0.7366 0.5119 0.086 Uiso 1 1 calc R . . . .
C28 C 0.2144(9) 0.5889(8) 0.9770(5) 0.080(4) Uani 1 1 d . . . . .
H28 H 0.2637 0.5541 0.9584 0.096 Uiso 1 1 calc R . . . .
C24 C 0.0705(8) 0.6784(6) 0.9889(4) 0.061(3) Uani 1 1 d . . . . .
H24 H 0.0225 0.7050 0.9779 0.073 Uiso 1 1 calc R . . . .
C23 C 0.1460(8) 0.6266(6) 0.9588(4) 0.057(3) Uani 1 1 d . . . . .
C25 C 0.0696(11) 0.6884(8) 1.0341(5) 0.090(5) Uani 1 1 d . . . . .
H25 H 0.0203 0.7217 1.0537 0.108 Uiso 1 1 calc R . . . .
C82 C 0.3839(13) 0.3178(10) 0.5806(7) 0.127(7) Uani 1 1 d . . . . .
C36 C 0.0732(8) 0.4831(5) 0.7984(3) 0.050(3) Uani 1 1 d . . . . .
C19 C -0.3616(8) 0.7907(8) 1.0176(5) 0.078(4) Uani 1 1 d . . . . .
C17 C -0.2515(8) 0.8365(8) 0.9923(4) 0.079(4) Uani 1 1 d . . . . .
H17 H -0.2272 0.8655 0.9981 0.095 Uiso 1 1 calc R . . . .
C57 C 0.0831(8) 0.9708(6) 0.7101(4) 0.060(3) Uani 1 1 d . . . . .
O12 O 0.0281(8) 0.8119(5) 0.5850(3) 0.108(4) Uani 1 1 d . . . . .
C8 C -0.2083(7) 0.9313(6) 0.7582(4) 0.049(3) Uani 1 1 d . . . . .
C37 C 0.0985(7) 0.4152(6) 0.8249(4) 0.051(3) Uani 1 1 d . . . . .
C50 C 0.3570(7) 0.7626(7) 0.7033(4) 0.065(3) Uani 1 1 d . . . . .
C32 C 0.4776(9) 0.3989(7) 0.8414(5) 0.078(4) Uani 1 1 d . . . . .
H32 H 0.4711 0.3964 0.8739 0.093 Uiso 1 1 calc R . . . .
C48 C 0.4010(11) 0.5375(10) 0.4818(6) 0.107(6) Uani 1 1 d . . . . .
H48 H 0.4313 0.4899 0.4720 0.128 Uiso 1 1 calc R . . . .
C18 C -0.3252(9) 0.8324(9) 1.0255(4) 0.090(5) Uani 1 1 d . . . . .
H18 H -0.3491 0.8590 1.0534 0.108 Uiso 1 1 calc R . . . .
C61 C 0.1961(18) 1.1158(13) 0.6921(9) 0.139(9) Uani 1 1 d . . . . .
C76 C -0.0585(9) 0.5763(9) 0.5395(5) 0.082(4) Uani 1 1 d . . . . .
H76 H -0.0620 0.5373 0.5290 0.098 Uiso 1 1 calc R . . . .
C41 C 0.1357(10) 0.2888(7) 0.8286(5) 0.084(4) Uani 1 1 d . . . . .
H41 H 0.1454 0.2474 0.8140 0.100 Uiso 1 1 calc R . . . .
C39 C 0.1268(8) 0.3491(6) 0.8960(4) 0.066(3) Uani 1 1 d . . . . .
H39 H 0.1314 0.3476 0.9267 0.079 Uiso 1 1 calc R . . . .
C59 C 0.2111(10) 1.0003(8) 0.6874(5) 0.088(4) Uani 1 1 d . . . . .
H59 H 0.2453 0.9524 0.6794 0.105 Uiso 1 1 calc R . . . .
C72 C -0.0332(6) 0.6303(7) 0.5970(4) 0.056(3) Uani 1 1 d . . . . .
C85 C -0.0846(8) 0.9731(7) 0.8232(4) 0.063(3) Uani 1 1 d . . . . .
C31 C 0.4207(8) 0.4593(7) 0.8211(4) 0.071(4) Uani 1 1 d . . . . .
H31 H 0.3772 0.4967 0.8407 0.085 Uiso 1 1 calc R . . . .
C75 C -0.0739(9) 0.6352(9) 0.5139(5) 0.081(4) Uani 1 1 d . . . . .
C9 C -0.3024(8) 0.9662(6) 0.7754(4) 0.059(3) Uani 1 1 d . . . . .
C33 C 0.5391(8) 0.3473(8) 0.8130(6) 0.081(4) Uani 1 1 d . . . . .
C81 C 0.2991(12) 0.3272(10) 0.5950(7) 0.133(8) Uani 1 1 d . . . . .
H81 H 0.2826 0.2963 0.5842 0.159 Uiso 1 1 calc R . . . .
C63 C 0.0740(12) 1.0935(7) 0.7148(6) 0.109(6) Uani 1 1 d . . . . .
H63 H 0.0147 1.1079 0.7249 0.130 Uiso 1 1 calc R . . . .
C88 C -0.1299(13) 1.0635(9) 0.9379(5) 0.116(6) Uani 1 1 d . . . . .
H88 H -0.1183 1.0495 0.9671 0.139 Uiso 1 1 calc R . . . .
C12 C -0.4801(7) 1.0370(7) 0.8063(6) 0.083(4) Uani 1 1 d . . . . .
C27 C 0.2122(11) 0.6016(8) 1.0242(5) 0.083(4) Uani 1 1 d . . . . .
H27 H 0.2597 0.5766 1.0359 0.100 Uiso 1 1 calc R . . . .
C78 C 0.1965(8) 0.4929(6) 0.6726(4) 0.052(3) Uani 1 1 d . . . . .
C5 C -0.2754(12) 0.5091(10) 0.8114(9) 0.125(7) Uani 1 1 d . . . . .
C10 C -0.3422(9) 1.0401(7) 0.7883(5) 0.081(4) Uani 1 1 d . . . . .
H10 H -0.3086 1.0651 0.7862 0.098 Uiso 1 1 calc R . . . .
C45 C 0.3043(11) 0.6792(8) 0.5139(4) 0.096(5) Uani 1 1 d . . . . .
H45 H 0.2718 0.7267 0.5236 0.115 Uiso 1 1 calc R . . . .
C20 C -0.3285(9) 0.7503(8) 0.9763(5) 0.085(4) Uani 1 1 d . . . . .
H20 H -0.3538 0.7220 0.9708 0.102 Uiso 1 1 calc R . . . .
C2 C -0.2144(8) 0.6108(7) 0.8031(5) 0.080(4) Uani 1 1 d . . . . .
C1 C -0.1824(7) 0.6701(7) 0.8018(5) 0.064(3) Uani 1 1 d . . . . .
C4 C -0.2162(12) 0.5124(10) 0.7710(7) 0.125(7) Uani 1 1 d . . . . .
H4 H -0.1983 0.4814 0.7458 0.150 Uiso 1 1 calc R . . . .
C26 C 0.1394(13) 0.6508(10) 1.0510(5) 0.093(5) Uani 1 1 d . . . . .
C91 C -0.1600(9) 1.1054(8) 0.8505(6) 0.091(4) Uani 1 1 d . . . . .
H91 H -0.1680 1.1186 0.8205 0.109 Uiso 1 1 calc R . . . .
C15 C -0.1345(6) 0.7918(6) 0.9182(3) 0.047(3) Uani 1 1 d . . . . .
C7 C -0.2758(11) 0.6077(10) 0.8454(6) 0.117(6) Uani 1 1 d . . . . .
H7 H -0.2953 0.6391 0.8706 0.141 Uiso 1 1 calc R . . . .
C79 C 0.2602(8) 0.4328(6) 0.6411(4) 0.061(3) Uani 1 1 d . . . . .
C73 C -0.0509(8) 0.6935(7) 0.5710(4) 0.072(4) Uani 1 1 d . . . . .
H73 H -0.0479 0.7330 0.5810 0.086 Uiso 1 1 calc R . . . .
C29 C 0.3727(6) 0.5237(6) 0.7511(4) 0.050(3) Uani 1 1 d . . . . .
C60 C 0.2487(14) 1.0473(12) 0.6808(6) 0.121(7) Uani 1 1 d . . . . .
H60 H 0.3078 1.0325 0.6690 0.145 Uiso 1 1 calc R . . . .
C49 C 0.3729(9) 0.5583(8) 0.5301(5) 0.089(5) Uani 1 1 d . . . . .
H49 H 0.3886 0.5231 0.5524 0.106 Uiso 1 1 calc R . . . .
C34 C 0.5493(9) 0.3492(8) 0.7646(6) 0.101(5) Uani 1 1 d . . . . .
H34 H 0.5927 0.3109 0.7458 0.121 Uiso 1 1 calc R . . . .
C87 C -0.1054(11) 1.0124(7) 0.9040(5) 0.095(5) Uani 1 1 d . . . . .
H87 H -0.0806 0.9641 0.9110 0.114 Uiso 1 1 calc R . . . .
C89 C -0.1705(13) 1.1335(10) 0.9292(6) 0.118(6) Uani 1 1 d . . . . .
C6 C -0.3056(13) 0.5540(11) 0.8471(8) 0.129(7) Uani 1 1 d . . . . .
H6 H -0.3470 0.5503 0.8737 0.154 Uiso 1 1 calc R . . . .
C90 C -0.1905(11) 1.1582(8) 0.8837(6) 0.107(6) Uani 1 1 d . . . . .
H90 H -0.2214 1.2061 0.8779 0.128 Uiso 1 1 calc R . . . .
C14 C -0.3552(8) 0.9314(6) 0.7777(5) 0.075(4) Uani 1 1 d . . . . .
H14 H -0.3313 0.8836 0.7686 0.090 Uiso 1 1 calc R . . . .
C92 C -0.0054(11) 0.8653(7) 0.6134(4) 0.092(4) Uani 1 1 d . U . . .
C80 C 0.2371(11) 0.3841(8) 0.6264(5) 0.095(5) Uani 1 1 d . . . . .
H80 H 0.1806 0.3889 0.6372 0.114 Uiso 1 1 calc R . . . .
C83 C 0.4098(10) 0.3627(10) 0.5973(7) 0.129(7) Uani 1 1 d . . . . .
H83 H 0.4675 0.3546 0.5884 0.155 Uiso 1 1 calc R . . . .
C46 C 0.3342(12) 0.6607(10) 0.4643(4) 0.099(6) Uani 1 1 d . . . . .
H46 H 0.3215 0.6963 0.4419 0.119 Uiso 1 1 calc R . . . .
C86 C -0.1178(9) 1.0333(7) 0.8594(4) 0.066(3) Uani 1 1 d . . . . .
O6 O 0.1079(4) 0.7898(3) 0.8270(2) 0.0437(16) Uani 1 1 d . . . . .
O34 O 0.2712(5) 0.4256(4) 0.8278(3) 0.060(2) Uani 1 1 d . . . . .
O37 O -0.0370(5) 0.6333(4) 0.8724(3) 0.066(2) Uani 1 1 d . . . . .
O35 O -0.1225(6) 0.7769(6) 0.6953(3) 0.082(3) Uani 1 1 d . . . . .
O7 O 0.0931(5) 0.8210(4) 0.9115(2) 0.065(2) Uani 1 1 d . . . . .
N3 N 0.1511(6) 0.8332(4) 0.8315(3) 0.047(2) Uani 1 1 d . . . . .
C64 C 0.1405(7) 0.8428(5) 0.8772(4) 0.053(3) Uani 1 1 d . . . . .
N14 N -0.0942(8) 0.5688(6) 0.9268(4) 0.082(4) Uani 1 1 d . . . . .
C65 C 0.1867(9) 0.8801(7) 0.8890(4) 0.063(3) Uani 1 1 d . . . . .
N18 N -0.2388(8) 0.8074(12) 0.6697(5) 0.144(8) Uani 1 1 d . . . . .
N13 N 0.3406(8) 0.3212(6) 0.7862(5) 0.091(4) Uani 1 1 d . . . . .
C111 C 0.2947(8) 0.3928(7) 0.7889(6) 0.079(4) Uani 1 1 d . . . . .
H111 H 0.2802 0.4180 0.7623 0.095 Uiso 1 1 calc R . . . .
C70 C 0.2745(9) 0.8586(7) 0.8711(5) 0.078(4) Uani 1 1 d . . . . .
H70 H 0.3057 0.8213 0.8492 0.094 Uiso 1 1 calc R . . . .
C99 C -0.0679(9) 0.5916(7) 0.8820(6) 0.090(5) Uani 1 1 d . . . . .
H99 H -0.0750 0.5727 0.8573 0.108 Uiso 1 1 calc R . . . .
C51 C 0.4435(9) 0.7369(9) 0.6694(6) 0.107(6) Uani 1 1 d . . . . .
C101 C -0.0809(13) 0.5883(10) 0.9689(6) 0.132(7) Uani 1 1 d . . . . .
H10A H -0.0399 0.5470 0.9802 0.198 Uiso 1 1 calc GR . . . .
H10B H -0.1344 0.6058 0.9931 0.198 Uiso 1 1 calc GR . . . .
H10C H -0.0595 0.6248 0.9610 0.198 Uiso 1 1 calc GR . . . .
C84 C 0.3492(9) 0.4200(8) 0.6276(5) 0.092(5) Uani 1 1 d . . . . .
H84 H 0.3669 0.4497 0.6389 0.110 Uiso 1 1 calc R . . . .
C113 C 0.3667(12) 0.2805(7) 0.8280(7) 0.138(8) Uani 1 1 d . . . . .
H11A H 0.4279 0.2625 0.8220 0.207 Uiso 1 1 calc GR . . . .
H11B H 0.3499 0.2413 0.8337 0.207 Uiso 1 1 calc GR . . . .
H11C H 0.3391 0.3115 0.8553 0.207 Uiso 1 1 calc GR . . . .
C98 C -0.074(2) 0.9926(18) 0.6188(10) 0.128(5) Uani 0.274(7) 1 d . U P A 2
H98 H -0.0426 0.9862 0.6401 0.154 Uiso 0.274(7) 1 calc R . P A 2
C97 C -0.1136(18) 1.0601(14) 0.6009(10) 0.137(5) Uani 0.274(7) 1 d G U P A 2
H97 H -0.1080 1.0989 0.6103 0.164 Uiso 0.274(7) 1 calc R . P A 2
C96 C -0.1610(12) 1.0697(9) 0.5690(7) 0.145(5) Uani 0.274(7) 1 d DG U P A 2
C95 C -0.1692(19) 1.0118(10) 0.5549(9) 0.142(5) Uani 0.274(7) 1 d DG U P A 2
H95 H -0.2010 1.0182 0.5336 0.170 Uiso 0.274(7) 1 calc R . P A 2
C94 C -0.130(3) 0.9443(9) 0.5728(11) 0.127(6) Uani 0.274(7) 1 d G U P A 2
H94 H -0.1355 0.9055 0.5634 0.152 Uiso 0.274(7) 1 calc R . P A 2
C93 C -0.083(2) 0.9347(12) 0.6047(10) 0.115(5) Uani 0.274(7) 1 d G U P A 2
C102 C -0.1688(13) 0.8020(18) 0.6835(8) 0.210(17) Uani 1 1 d . . . . .
H102 H -0.1685 0.8470 0.6776 0.252 Uiso 1 1 calc R . . . .
C52 C 0.4885(10) 0.6727(10) 0.6502(7) 0.135(8) Uani 1 1 d . . . . .
H52 H 0.4649 0.6393 0.6599 0.162 Uiso 1 1 calc R . . . .
C112 C 0.3696(14) 0.2835(9) 0.7434(8) 0.172(10) Uani 1 1 d . . . . .
H11D H 0.3237 0.2995 0.7285 0.258 Uiso 1 1 calc GR . . . .
H11E H 0.3876 0.2334 0.7497 0.258 Uiso 1 1 calc GR . . . .
H11F H 0.4171 0.2921 0.7228 0.258 Uiso 1 1 calc GR . . . .
C56 C 0.4765(11) 0.7899(10) 0.6488(6) 0.115(6) Uani 1 1 d . . . . .
H56 H 0.4425 0.8376 0.6575 0.139 Uiso 1 1 calc R . . . .
O30 O 0.2137(5) 0.9435(4) 0.7862(3) 0.0553(19) Uani 1 1 d . . . . .
O31 O 0.1305(5) 0.6729(5) 0.5458(3) 0.066(2) Uani 1 1 d . . . . .
N16 N 0.1426(7) 1.0524(5) 0.8207(4) 0.077(3) Uani 1 1 d . . . . .
C66 C 0.1431(9) 0.9354(7) 0.9215(4) 0.076(4) Uani 1 1 d . . . . .
H66 H 0.0844 0.9489 0.9346 0.091 Uiso 1 1 calc R . . . .
N17 N 0.1772(9) 0.5756(9) 0.5004(6) 0.119(6) Uani 1 1 d . . . . .
C120 C 0.1479(8) 0.9934(7) 0.8077(4) 0.061(3) Uani 1 1 d . . . . .
H120 H 0.0969 0.9873 0.8151 0.074 Uiso 1 1 calc R . . . .
C67 C 0.1804(11) 0.9715(8) 0.9357(5) 0.087(5) Uani 1 1 d . . . . .
H67 H 0.1484 1.0106 0.9563 0.105 Uiso 1 1 calc R . . . .
C108 C 0.1593(10) 0.6114(11) 0.5407(5) 0.105(6) Uani 1 1 d . . . . .
H108 H 0.1712 0.5836 0.5669 0.125 Uiso 1 1 calc R . . . .
C69 C 0.3171(11) 0.8918(10) 0.8854(5) 0.106(6) Uani 1 1 d . . . . .
H69 H 0.3761 0.8779 0.8738 0.127 Uiso 1 1 calc R . . . .
C122 C 0.0616(10) 1.1068(9) 0.8456(7) 0.126(7) Uani 1 1 d . . . . .
H12A H 0.0466 1.1484 0.8262 0.189 Uiso 1 1 calc GR . . . .
H12B H 0.0664 1.1189 0.8746 0.189 Uiso 1 1 calc GR . . . .
H12C H 0.0178 1.0890 0.8524 0.189 Uiso 1 1 calc GR . . . .
C55 C 0.5539(12) 0.7728(13) 0.6179(7) 0.160(10) Uani 1 1 d . . . . .
H55 H 0.5791 0.8052 0.6112 0.192 Uiso 1 1 calc R . . . .
C109 C 0.2225(17) 0.4946(14) 0.5002(10) 0.235(17) Uani 1 1 d . . . . .
H10D H 0.2676 0.4803 0.5154 0.353 Uiso 1 1 calc GR . . . .
H10E H 0.2464 0.4772 0.4681 0.353 Uiso 1 1 calc GR . . . .
H10F H 0.1819 0.4751 0.5169 0.353 Uiso 1 1 calc GR . . . .
O32 O 0.2041(7) 0.8206(5) 0.6432(3) 0.082(3) Uani 1 1 d . . . . .
O36 O -0.3002(5) 0.8689(4) 0.8667(3) 0.061(2) Uani 1 1 d . . . . .
Br6 Br 0.3241(2) 0.99258(16) 0.94000(8) 0.1685(11) Uani 1 1 d . . . . .
C114 C -0.2954(8) 0.9224(7) 0.8816(4) 0.075(4) Uani 1 1 d . . . . .
H114 H -0.2430 0.9262 0.8713 0.090 Uiso 1 1 calc R . . . .
C121 C 0.2222(10) 1.0633(7) 0.8158(6) 0.099(5) Uani 1 1 d . . . . .
H12D H 0.2442 1.0432 0.8426 0.148 Uiso 1 1 calc GR . . . .
H12E H 0.2088 1.1135 0.8143 0.148 Uiso 1 1 calc GR . . . .
H12F H 0.2646 1.0403 0.7873 0.148 Uiso 1 1 calc GR . . . .
C68 C 0.2652(13) 0.9481(9) 0.9187(5) 0.096(5) Uani 1 1 d . . . . .
N15 N -0.3599(8) 0.9725(7) 0.9107(4) 0.093(4) Uani 1 1 d . . . . .
N19 N 0.2574(16) 0.8750(13) 0.5823(6) 0.149(8) Uani 1 1 d . . . . .
Br10 Br 0.70381(16) 0.68454(18) 0.55082(12) 0.2118(16) Uani 1 1 d . . . . .
C53 C 0.5690(13) 0.6499(12) 0.6163(11) 0.239(19) Uani 1 1 d . . . . .
H53 H 0.6028 0.6024 0.6071 0.287 Uiso 1 1 calc R . . . .
C116 C -0.4456(13) 0.9677(13) 0.9257(7) 0.175(10) Uani 1 1 d . . . . .
H11G H -0.4557 0.9534 0.8992 0.262 Uiso 1 1 calc GR . . . .
H11H H -0.4903 1.0136 0.9371 0.262 Uiso 1 1 calc GR . . . .
H11I H -0.4455 0.9332 0.9505 0.262 Uiso 1 1 calc GR . . . .
C110 C 0.1603(13) 0.6118(14) 0.4600(6) 0.163(11) Uani 1 1 d . . . . .
H11J H 0.1122 0.6075 0.4545 0.244 Uiso 1 1 calc GR . . . .
H11K H 0.2098 0.5919 0.4336 0.244 Uiso 1 1 calc GR . . . .
H11L H 0.1470 0.6613 0.4638 0.244 Uiso 1 1 calc GR . . . .
C100 C -0.1348(13) 0.5193(10) 0.9334(8) 0.161(9) Uani 1 1 d . . . . .
H10G H -0.1929 0.5447 0.9315 0.241 Uiso 1 1 calc GR . . . .
H10H H -0.1347 0.4975 0.9639 0.241 Uiso 1 1 calc GR . . . .
H10I H -0.1034 0.4830 0.9092 0.241 Uiso 1 1 calc GR . . . .
C106 C 0.2144(19) 0.9431(17) 0.5651(12) 0.244(16) Uani 1 1 d . . . . .
H10J H 0.2558 0.9593 0.5447 0.365 Uiso 1 1 calc GR . . . .
H10K H 0.1799 0.9759 0.5912 0.365 Uiso 1 1 calc GR . . . .
H10L H 0.1782 0.9406 0.5476 0.365 Uiso 1 1 calc GR . . . .
O33 O 0.2838(7) 0.6755(5) 0.8171(3) 0.088(3) Uani 1 1 d . . . . .
C105 C 0.2033(19) 0.8588(15) 0.6191(10) 0.173(10) Uani 1 1 d . U . . .
H105 H 0.1478 0.8942 0.6236 0.207 Uiso 1 1 calc R . . . .
C115 C -0.3459(14) 1.0344(10) 0.9250(7) 0.158(9) Uani 1 1 d . . . . .
H11M H -0.2868 1.0266 0.9119 0.237 Uiso 1 1 calc GR . . . .
H11N H -0.3603 1.0371 0.9589 0.237 Uiso 1 1 calc GR . . . .
H11O H -0.3819 1.0784 0.9132 0.237 Uiso 1 1 calc GR . . . .
C107 C 0.3472(18) 0.8366(16) 0.5627(11) 0.210(14) Uani 1 1 d . . . . .
H10M H 0.3666 0.8607 0.5350 0.315 Uiso 1 1 calc GR . . . .
H10N H 0.3588 0.7892 0.5542 0.315 Uiso 1 1 calc GR . . . .
H10O H 0.3769 0.8339 0.5856 0.315 Uiso 1 1 calc GR . . . .
N20 N 0.3768(10) 0.6574(8) 0.8550(8) 0.139(7) Uani 1 1 d D . . . .
C117 C 0.2914(16) 0.6793(12) 0.8474(9) 0.136(8) Uani 1 1 d . U . . .
C119 C 0.358(2) 0.6727(16) 0.9123(11) 0.244(15) Uani 1 1 d . U . . .
H11P H 0.2970 0.6962 0.9263 0.366 Uiso 1 1 calc GR . . . .
H11Q H 0.3849 0.7026 0.9157 0.366 Uiso 1 1 calc GR . . . .
H11R H 0.3808 0.6281 0.9280 0.366 Uiso 1 1 calc GR . . . .
C118 C 0.4617(14) 0.6325(15) 0.8283(9) 0.216(13) Uani 1 1 d D U . . .
H11S H 0.4847 0.5816 0.8245 0.324 Uiso 1 1 calc GR . . . .
H11T H 0.4944 0.6441 0.8440 0.324 Uiso 1 1 calc GR . . . .
H11U H 0.4650 0.6546 0.7977 0.324 Uiso 1 1 calc GR . . . .
Br9 Br -0.2226(10) 1.1544(7) 0.5378(5) 0.203(5) Uani 0.274(7) 1 d D U P A 2
C103 C -0.278(2) 0.7647(18) 0.6664(16) 0.35(3) Uani 1 1 d . . . . .
H10P H -0.3268 0.7919 0.6546 0.522 Uiso 1 1 calc R . . . .
H10Q H -0.2380 0.7256 0.6452 0.522 Uiso 1 1 calc R . . . .
H10R H -0.2961 0.7466 0.6972 0.522 Uiso 1 1 calc R . . . .
C54 C 0.5945(11) 0.7092(12) 0.5968(8) 0.140(8) Uani 1 1 d . . . . .
C104 C -0.274(3) 0.873(2) 0.6439(13) 0.298(19) Uani 1 1 d . U . . .
H10S H -0.2476 0.9042 0.6457 0.447 Uiso 1 1 calc R . . . .
H10T H -0.2631 0.8618 0.6114 0.447 Uiso 1 1 calc R . . . .
H10U H -0.3351 0.8967 0.6577 0.447 Uiso 1 1 calc R . . . .
O1 O 0.0803(4) 0.7268(3) 0.7562(2) 0.0446(16) Uani 1 1 d . . . . .
Br9A Br -0.1357(6) 1.1629(3) 0.52038(17) 0.306(5) Uani 0.726(7) 1 d D U P A 1
C97A C -0.0242(11) 1.0146(9) 0.5244(4) 0.163(7) Uani 0.726(7) 1 d . U P A 1
C98A C 0.0057(11) 0.9478(8) 0.5450(5) 0.151(7) Uani 0.726(7) 1 d G U P A 1
H98A H 0.0537 0.9101 0.5279 0.182 Uiso 0.726(7) 1 calc R . P A 1
C93A C -0.0360(11) 0.9372(6) 0.5911(5) 0.126(5) Uani 0.726(7) 1 d G U P A 1
C94A C -0.1076(10) 0.9934(8) 0.6167(4) 0.124(5) Uani 0.726(7) 1 d G U P A 1
H94A H -0.1355 0.9863 0.6475 0.149 Uiso 0.726(7) 1 calc R . P A 1
C95A C -0.1376(9) 1.0603(7) 0.5961(5) 0.133(5) Uani 0.726(7) 1 d DG U P A 1
H95A H -0.1855 1.0979 0.6132 0.159 Uiso 0.726(7) 1 calc R . P A 1
C96A C -0.0959(9) 1.0709(6) 0.5500(5) 0.152(5) Uani 0.726(7) 1 d DG U P A 1

loop_
_atom_site_aniso_label
_atom_site_aniso_U_11
_atom_site_aniso_U_22
_atom_site_aniso_U_33
_atom_site_aniso_U_23
_atom_site_aniso_U_13
_atom_site_aniso_U_12
Ni14 0.0430(7) 0.0405(7) 0.0381(6) 0.0001(5) -0.0087(6) -0.0160(6)
Ni9 0.0438(8) 0.0379(7) 0.0381(6) -0.0003(5) -0.0089(6) -0.0163(6)
Ni11 0.0398(7) 0.0408(7) 0.0415(7) -0.0032(5) -0.0097(6) -0.0158(6)
Ni10 0.0430(7) 0.0389(7) 0.0411(7) -0.0004(5) -0.0108(6) -0.0166(6)
Ni13 0.0416(7) 0.0380(7) 0.0405(7) -0.0013(5) -0.0079(6) -0.0157(6)
Ni12 0.0411(7) 0.0423(7) 0.0398(7) -0.0026(5) -0.0085(6) -0.0149(6)
Ni5 0.0484(8) 0.0400(7) 0.0491(7) 0.0032(6) -0.0140(6) -0.0163(6)
Ni3 0.0491(8) 0.0460(8) 0.0383(7) -0.0021(5) -0.0084(6) -0.0205(7)
Ni4 0.0401(8) 0.0481(8) 0.0466(7) -0.0026(6) -0.0069(6) -0.0144(6)
Ni2 0.0498(8) 0.0482(8) 0.0483(7) -0.0041(6) -0.0083(6) -0.0254(7)
Ni8 0.0501(8) 0.0505(8) 0.0390(7) -0.0046(6) -0.0116(6) -0.0171(7)
Ni7 0.0411(8) 0.0489(8) 0.0419(7) -0.0055(6) -0.0055(6) -0.0157(6)
Ni6 0.0466(8) 0.0452(8) 0.0507(7) -0.0034(6) -0.0125(6) -0.0202(7)
Ni1 0.0499(8) 0.0427(7) 0.0442(7) 0.0022(6) -0.0123(6) -0.0139(7)
Br2 0.1221(13) 0.0572(8) 0.1016(11) 0.0252(8) -0.0411(10) -0.0289(9)
Br14 0.0719(11) 0.1475(16) 0.0961(12) 0.0043(11) 0.0219(9) -0.0437(11)
Br12 0.1350(16) 0.198(2) 0.0680(9) -0.0144(11) -0.0440(10) -0.0763(16)
Br4 0.0771(11) 0.1251(16) 0.1610(18) 0.0735(14) -0.0421(12) -0.0095(11)
Br11 0.179(2) 0.250(3) 0.0540(9) -0.0494(13) 0.0156(11) -0.123(2)
Br13 0.0450(9) 0.0921(13) 0.244(3) 0.0063(14) -0.0114(12) -0.0116(9)
Br5 0.221(3) 0.187(2) 0.0670(10) -0.0033(12) -0.0659(13) -0.087(2)
Br7 0.341(4) 0.1147(18) 0.1289(18) -0.0582(14) -0.041(2) -0.066(2)
Br3 0.155(2) 0.150(2) 0.298(4) -0.017(2) -0.032(2) -0.1162(19)
Br1 0.149(2) 0.213(3) 0.303(4) -0.200(3) 0.020(3) -0.006(2)
Br8 0.305(4) 0.192(3) 0.350(5) 0.081(3) -0.121(4) -0.212(3)
O19 0.042(4) 0.045(4) 0.035(3) -0.003(3) -0.009(3) -0.015(3)
O13 0.051(4) 0.042(4) 0.038(3) 0.007(3) -0.021(3) -0.016(3)
O23 0.053(4) 0.035(4) 0.043(4) 0.007(3) -0.017(3) -0.021(3)
O28 0.039(4) 0.042(4) 0.035(3) -0.002(3) -0.009(3) -0.014(3)
O15 0.040(4) 0.048(4) 0.032(3) -0.006(3) -0.007(3) -0.012(3)
O24 0.039(4) 0.038(4) 0.043(4) 0.001(3) -0.010(3) -0.011(3)
O10 0.034(4) 0.045(4) 0.042(4) -0.003(3) -0.007(3) -0.010(3)
O27 0.039(4) 0.048(4) 0.045(4) 0.006(3) -0.010(3) -0.022(3)
O16 0.040(4) 0.039(4) 0.050(4) 0.002(3) -0.012(3) -0.014(3)
O5 0.040(4) 0.042(4) 0.041(3) 0.002(3) -0.011(3) -0.017(3)
O8 0.040(4) 0.047(4) 0.036(3) 0.001(3) -0.006(3) -0.017(3)
N11 0.039(5) 0.055(5) 0.056(5) -0.008(4) -0.001(4) -0.031(4)
O22 0.060(5) 0.054(5) 0.058(4) 0.002(3) -0.021(4) -0.031(4)
O21 0.051(5) 0.048(4) 0.066(5) -0.015(3) -0.013(4) -0.018(4)
O4 0.068(5) 0.051(5) 0.069(5) 0.011(4) -0.021(4) -0.029(4)
O11 0.041(4) 0.060(5) 0.050(4) 0.008(3) -0.010(3) -0.014(4)
O3 0.061(5) 0.038(4) 0.063(5) -0.006(4) -0.013(4) -0.015(4)
O18 0.055(5) 0.068(5) 0.063(5) -0.007(4) -0.014(4) -0.034(4)
O20 0.054(5) 0.055(5) 0.063(5) -0.013(4) -0.009(4) -0.022(4)
O9 0.050(5) 0.082(6) 0.043(4) -0.002(4) -0.006(4) -0.023(4)
N12 0.040(5) 0.045(5) 0.042(4) -0.012(4) -0.007(4) -0.017(4)
O25 0.039(4) 0.062(5) 0.063(5) -0.007(4) 0.000(4) -0.014(4)
N6 0.044(5) 0.055(5) 0.035(4) -0.014(4) -0.001(4) -0.022(4)
N1 0.040(5) 0.040(5) 0.051(5) -0.002(4) -0.015(4) -0.001(4)
O26 0.054(5) 0.070(6) 0.097(6) -0.020(5) 0.002(5) -0.030(5)
O2 0.080(6) 0.060(5) 0.064(5) -0.008(4) -0.019(5) -0.022(5)
O29 0.088(6) 0.045(4) 0.048(4) 0.008(3) -0.029(4) -0.012(4)
N9 0.051(5) 0.033(4) 0.046(5) -0.004(4) -0.008(4) -0.008(4)
C43 0.044(7) 0.063(7) 0.046(6) -0.006(5) -0.002(5) -0.025(6)
O14 0.044(4) 0.081(6) 0.043(4) -0.015(4) -0.009(3) -0.015(4)
O17 0.065(6) 0.078(6) 0.122(7) -0.052(6) 0.025(5) -0.043(5)
N10 0.051(5) 0.033(4) 0.054(5) 0.003(4) -0.025(4) -0.018(4)
C30 0.034(6) 0.050(7) 0.074(8) -0.004(6) -0.018(6) 0.002(5)
N2 0.033(5) 0.045(5) 0.044(5) -0.003(4) -0.004(4) -0.006(4)
N5 0.037(5) 0.057(6) 0.052(5) -0.019(4) 0.007(4) -0.013(5)
N8 0.052(5) 0.060(6) 0.036(4) -0.007(4) -0.017(4) -0.023(5)
C40 0.080(9) 0.055(8) 0.069(8) 0.020(6) -0.005(7) -0.025(7)
N4 0.051(5) 0.043(5) 0.053(5) -0.003(4) -0.008(4) -0.024(4)
C71 0.046(6) 0.055(7) 0.047(6) -0.011(5) -0.014(5) -0.011(6)
C22 0.052(7) 0.042(6) 0.046(6) 0.004(5) -0.014(5) -0.021(5)
C35 0.058(8) 0.082(9) 0.059(7) 0.013(7) 0.004(6) 0.000(7)
C62 0.19(2) 0.066(11) 0.19(2) 0.002(11) -0.106(18) -0.059(14)
C21 0.069(9) 0.071(9) 0.064(8) -0.007(6) 0.003(7) -0.029(7)
C3 0.059(9) 0.118(13) 0.131(13) -0.058(10) 0.010(9) -0.061(9)
C58 0.093(10) 0.054(7) 0.079(8) 0.026(6) -0.032(8) -0.050(8)
C13 0.035(7) 0.055(8) 0.151(13) -0.001(8) -0.032(8) -0.014(6)
N7 0.056(6) 0.034(5) 0.046(5) 0.010(4) -0.010(4) -0.010(4)
C44 0.049(7) 0.080(9) 0.041(6) -0.015(6) 0.001(5) -0.025(6)
C42 0.101(10) 0.057(7) 0.055(7) -0.002(5) -0.036(7) -0.039(7)
C77 0.066(8) 0.071(8) 0.056(7) -0.016(6) -0.022(6) -0.029(7)
C11 0.035(7) 0.064(9) 0.131(13) -0.010(8) -0.008(8) 0.000(7)
C16 0.048(7) 0.073(8) 0.031(5) 0.001(5) -0.013(5) -0.014(6)
C47 0.071(10) 0.128(15) 0.060(9) -0.023(9) 0.019(8) -0.042(10)
C38 0.056(7) 0.042(6) 0.079(8) -0.003(6) -0.014(6) -0.017(6)
C74 0.074(9) 0.105(11) 0.049(7) 0.009(7) -0.028(6) -0.045(8)
C28 0.081(10) 0.081(10) 0.085(9) 0.015(7) -0.035(8) -0.034(8)
C24 0.066(8) 0.052(7) 0.052(6) -0.004(5) -0.016(6) -0.011(6)
C23 0.068(8) 0.051(7) 0.053(6) 0.006(5) -0.031(6) -0.018(6)
C25 0.116(13) 0.093(11) 0.055(8) -0.014(7) -0.011(8) -0.040(10)
C82 0.088(13) 0.099(13) 0.154(16) -0.085(12) -0.005(12) 0.000(11)
C36 0.067(8) 0.043(6) 0.042(6) -0.002(5) -0.001(5) -0.034(6)
C19 0.041(7) 0.090(10) 0.076(9) 0.009(8) 0.005(7) -0.019(7)
C17 0.057(8) 0.114(12) 0.067(8) -0.016(8) 0.000(7) -0.043(8)
C57 0.072(9) 0.035(6) 0.062(7) 0.008(5) -0.010(6) -0.018(6)
O12 0.167(10) 0.058(6) 0.064(5) -0.010(4) -0.060(6) 0.007(6)
C8 0.039(6) 0.054(7) 0.045(6) -0.007(5) -0.001(5) -0.015(5)
C37 0.062(7) 0.048(6) 0.055(6) 0.013(5) -0.022(5) -0.032(6)
C50 0.045(7) 0.083(9) 0.067(7) -0.016(6) 0.012(6) -0.041(7)
C32 0.063(9) 0.081(10) 0.069(8) 0.002(7) -0.004(7) -0.021(8)
C48 0.094(12) 0.124(15) 0.092(11) -0.053(11) -0.010(10) -0.032(11)
C18 0.072(10) 0.130(13) 0.051(7) -0.025(8) 0.018(7) -0.042(10)
C61 0.18(2) 0.114(17) 0.20(2) 0.073(16) -0.12(2) -0.107(18)
C76 0.074(10) 0.114(12) 0.063(8) -0.028(8) -0.010(7) -0.041(9)
C41 0.122(13) 0.049(7) 0.082(9) 0.017(7) -0.035(9) -0.036(8)
C39 0.076(9) 0.062(8) 0.051(7) 0.005(6) -0.013(6) -0.024(7)
C59 0.088(11) 0.091(11) 0.102(11) 0.007(8) -0.012(9) -0.064(10)
C72 0.031(6) 0.083(9) 0.046(6) -0.018(6) -0.010(5) -0.012(6)
C85 0.058(8) 0.069(9) 0.059(7) -0.026(7) 0.002(6) -0.029(7)
C31 0.056(8) 0.076(9) 0.067(8) 0.005(7) -0.022(6) -0.011(7)
C75 0.072(9) 0.111(12) 0.058(8) -0.010(8) -0.020(7) -0.033(9)
C9 0.060(8) 0.043(6) 0.057(7) 0.008(5) -0.022(6) -0.003(6)
C33 0.041(7) 0.079(10) 0.103(11) 0.034(8) -0.028(7) -0.010(7)
C81 0.101(14) 0.124(15) 0.156(17) -0.102(13) -0.001(13) -0.026(12)
C63 0.130(15) 0.052(9) 0.154(15) 0.015(9) -0.041(12) -0.050(10)
C88 0.183(19) 0.089(12) 0.068(9) 0.002(9) -0.040(11) -0.047(13)
C12 0.028(6) 0.072(9) 0.137(13) 0.021(8) -0.018(7) -0.017(7)
C27 0.113(12) 0.088(11) 0.069(9) 0.022(8) -0.054(9) -0.046(10)
C78 0.054(7) 0.047(6) 0.054(6) 0.005(5) -0.023(6) -0.014(6)
C5 0.083(13) 0.100(14) 0.19(2) -0.059(14) -0.013(13) -0.034(11)
C10 0.068(9) 0.069(9) 0.111(11) 0.017(8) -0.033(8) -0.030(8)
C45 0.156(16) 0.094(11) 0.048(7) 0.003(7) -0.012(8) -0.073(11)
C20 0.064(9) 0.098(11) 0.088(10) -0.010(8) 0.009(8) -0.047(8)
C2 0.047(8) 0.080(10) 0.121(12) -0.005(8) -0.016(8) -0.038(7)
C1 0.043(7) 0.067(8) 0.093(9) -0.009(7) -0.013(7) -0.034(6)
C4 0.104(14) 0.149(17) 0.144(15) -0.058(13) 0.010(12) -0.086(13)
C26 0.130(15) 0.103(13) 0.070(9) 0.012(9) -0.049(10) -0.061(12)
C91 0.086(11) 0.082(11) 0.105(11) -0.015(9) -0.043(9) -0.020(9)
C15 0.030(5) 0.063(7) 0.040(5) -0.015(5) -0.003(5) -0.014(5)
C7 0.099(13) 0.151(17) 0.124(14) 0.025(12) -0.011(11) -0.090(13)
C79 0.061(8) 0.054(7) 0.064(7) -0.015(6) -0.009(6) -0.021(6)
C73 0.062(8) 0.081(9) 0.068(8) -0.001(7) -0.026(7) -0.018(7)
C29 0.027(6) 0.049(6) 0.055(6) -0.011(5) -0.003(5) 0.001(5)
C60 0.132(16) 0.143(17) 0.125(14) 0.051(13) -0.033(12) -0.104(16)
C49 0.081(10) 0.088(10) 0.065(8) -0.024(7) -0.018(7) 0.000(8)
C34 0.070(10) 0.067(9) 0.117(13) 0.018(9) -0.019(9) 0.007(8)
C87 0.150(15) 0.061(9) 0.063(8) 0.002(7) -0.033(9) -0.032(9)
C89 0.148(17) 0.090(13) 0.099(12) -0.035(10) -0.018(12) -0.035(12)
C6 0.114(15) 0.129(17) 0.159(18) 0.013(14) -0.016(14) -0.082(14)
C90 0.129(15) 0.052(8) 0.124(13) -0.028(9) -0.052(11) -0.004(9)
C14 0.068(9) 0.043(7) 0.111(11) 0.000(7) -0.039(8) -0.009(7)
C92 0.150(10) 0.063(7) 0.031(5) 0.004(5) -0.029(6) -0.011(7)
C80 0.101(12) 0.087(11) 0.101(11) -0.039(9) -0.019(9) -0.038(9)
C83 0.061(10) 0.103(14) 0.174(18) -0.047(13) 0.030(12) -0.016(10)
C46 0.154(16) 0.140(15) 0.021(6) 0.007(7) -0.014(7) -0.084(13)
C86 0.077(9) 0.063(8) 0.056(7) -0.012(6) -0.011(6) -0.027(7)
O6 0.049(4) 0.045(4) 0.042(4) -0.004(3) -0.010(3) -0.023(3)
O34 0.050(5) 0.043(4) 0.081(5) -0.003(4) -0.016(4) -0.014(4)
O37 0.070(6) 0.048(5) 0.076(5) 0.001(4) -0.008(4) -0.029(4)
O35 0.048(5) 0.105(8) 0.085(7) -0.025(5) -0.035(5) -0.008(5)
O7 0.074(6) 0.095(6) 0.042(4) -0.003(4) -0.006(4) -0.055(5)
N3 0.054(5) 0.047(5) 0.044(5) -0.005(4) -0.012(4) -0.022(4)
C64 0.061(7) 0.042(6) 0.050(6) -0.004(5) -0.014(6) -0.015(6)
N14 0.105(9) 0.068(7) 0.065(7) 0.025(5) -0.008(6) -0.046(7)
C65 0.074(9) 0.075(8) 0.059(7) -0.001(6) -0.023(6) -0.045(7)
N18 0.063(8) 0.208(18) 0.124(11) -0.067(12) -0.068(8) 0.025(10)
N13 0.077(8) 0.053(7) 0.136(11) -0.033(7) -0.021(8) -0.017(6)
C111 0.062(9) 0.047(8) 0.131(13) 0.011(8) -0.031(9) -0.023(7)
C70 0.081(10) 0.079(9) 0.084(9) -0.017(7) -0.027(8) -0.035(8)
C99 0.082(11) 0.061(9) 0.113(12) 0.000(8) -0.017(9) -0.021(8)
C51 0.061(9) 0.111(13) 0.156(15) -0.080(11) 0.008(10) -0.046(9)
C101 0.160(19) 0.151(18) 0.093(12) 0.003(11) -0.061(12) -0.055(15)
C84 0.062(9) 0.083(10) 0.119(12) -0.056(9) 0.008(8) -0.028(8)
C113 0.126(15) 0.034(8) 0.23(2) 0.038(11) -0.069(15) -0.012(9)
C98 0.172(9) 0.096(7) 0.068(6) 0.017(6) -0.038(6) -0.011(7)
C97 0.177(9) 0.103(6) 0.077(6) 0.017(5) -0.038(6) -0.010(7)
C96 0.181(9) 0.111(6) 0.089(6) 0.018(6) -0.039(6) -0.013(7)
C95 0.179(9) 0.108(7) 0.084(7) 0.019(6) -0.039(7) -0.011(7)
C94 0.173(10) 0.095(7) 0.065(7) 0.014(7) -0.039(7) -0.010(8)
C93 0.166(9) 0.085(7) 0.053(6) 0.014(6) -0.039(7) -0.010(7)
C102 0.074(14) 0.36(4) 0.125(17) -0.13(2) -0.042(13) 0.025(19)
C52 0.062(10) 0.121(14) 0.21(2) -0.092(14) 0.039(12) -0.055(10)
C112 0.17(2) 0.077(13) 0.21(2) -0.071(14) -0.010(18) 0.001(13)
C56 0.095(12) 0.123(14) 0.136(14) -0.034(11) 0.020(11) -0.077(12)
O30 0.056(5) 0.047(4) 0.075(5) -0.003(4) -0.016(4) -0.032(4)
O31 0.072(6) 0.068(6) 0.052(4) -0.021(4) -0.010(4) -0.023(5)
N16 0.070(7) 0.054(6) 0.107(8) -0.035(6) -0.004(6) -0.029(6)
C66 0.094(10) 0.093(10) 0.050(7) -0.023(7) 0.008(7) -0.057(9)
N17 0.086(10) 0.152(14) 0.132(12) -0.083(11) 0.018(9) -0.071(10)
C120 0.050(7) 0.070(8) 0.071(8) -0.003(6) -0.015(6) -0.032(7)
C67 0.101(12) 0.095(11) 0.081(9) -0.034(8) 0.011(9) -0.069(10)
C108 0.091(12) 0.166(17) 0.083(10) -0.066(11) 0.030(9) -0.095(13)
C69 0.103(12) 0.175(18) 0.078(10) -0.021(11) -0.019(9) -0.090(13)
C122 0.083(12) 0.085(12) 0.193(19) -0.038(12) -0.020(13) -0.022(10)
C55 0.072(12) 0.21(2) 0.166(18) -0.107(18) 0.045(13) -0.057(14)
C109 0.20(3) 0.20(3) 0.31(4) -0.16(3) 0.05(3) -0.13(2)
O32 0.122(8) 0.088(7) 0.062(5) 0.020(5) -0.032(5) -0.069(6)
O36 0.046(5) 0.056(5) 0.061(5) -0.006(4) -0.002(4) -0.009(4)
Br6 0.255(3) 0.224(3) 0.1464(18) 0.0069(17) -0.0827(19) -0.193(3)
C114 0.052(8) 0.084(10) 0.045(7) -0.015(6) 0.000(6) 0.008(7)
C121 0.101(12) 0.061(9) 0.134(13) -0.016(8) -0.013(10) -0.042(9)
C68 0.155(16) 0.134(14) 0.071(9) 0.017(9) -0.060(10) -0.110(14)
N15 0.079(9) 0.090(9) 0.081(8) -0.015(7) -0.024(7) -0.002(7)
N19 0.19(2) 0.20(2) 0.098(11) 0.055(12) -0.015(13) -0.148(19)
Br10 0.1106(18) 0.242(3) 0.244(3) -0.103(3) 0.072(2) -0.089(2)
C53 0.095(15) 0.134(19) 0.43(4) -0.14(2) 0.11(2) -0.071(15)
C116 0.101(16) 0.21(3) 0.140(18) -0.056(17) 0.040(14) -0.035(16)
C110 0.129(17) 0.32(3) 0.067(11) -0.031(15) -0.021(11) -0.11(2)
C100 0.141(18) 0.118(16) 0.24(3) 0.034(16) -0.040(18) -0.084(15)
C106 0.22(3) 0.21(3) 0.28(4) 0.06(3) -0.07(3) -0.08(3)
O33 0.134(9) 0.079(6) 0.075(6) 0.008(5) -0.061(6) -0.048(6)
C105 0.183(13) 0.179(13) 0.173(13) 0.002(9) -0.049(9) -0.091(10)
C115 0.17(2) 0.125(17) 0.149(17) -0.074(14) -0.059(15) -0.008(15)
C107 0.19(3) 0.25(4) 0.25(3) 0.09(3) -0.11(3) -0.14(3)
N20 0.100(11) 0.102(11) 0.25(2) 0.030(12) -0.095(13) -0.047(10)
C117 0.142(11) 0.113(10) 0.154(11) 0.009(8) -0.034(9) -0.060(8)
C119 0.23(2) 0.23(2) 0.24(2) 0.037(17) -0.053(16) -0.083(16)
C118 0.198(19) 0.23(2) 0.23(2) -0.013(15) -0.043(15) -0.098(16)
Br9 0.211(9) 0.170(7) 0.175(8) 0.028(6) -0.048(7) -0.039(7)
C103 0.31(5) 0.22(4) 0.60(8) 0.00(4) -0.10(5) -0.21(4)
C54 0.064(11) 0.150(19) 0.166(18) -0.061(15) 0.016(12) -0.023(12)
C104 0.32(3) 0.30(3) 0.28(2) 0.013(18) -0.111(18) -0.123(18)
O1 0.041(4) 0.043(4) 0.054(4) -0.007(3) -0.009(3) -0.022(3)
Br9A 0.361(10) 0.168(4) 0.170(4) 0.074(3) -0.012(5) 0.035(5)
C97A 0.191(11) 0.115(9) 0.094(8) 0.019(8) -0.029(9) 0.008(9)
C98A 0.188(11) 0.108(9) 0.081(8) 0.022(8) -0.032(9) 0.002(9)
C93A 0.172(9) 0.093(7) 0.060(6) 0.017(6) -0.038(6) -0.006(7)
C94A 0.172(9) 0.093(7) 0.060(6) 0.016(5) -0.042(6) -0.008(7)
C95A 0.174(9) 0.100(7) 0.073(6) 0.019(6) -0.040(7) -0.009(7)
C96A 0.186(10) 0.112(7) 0.088(7) 0.017(6) -0.035(7) -0.001(7)

loop_
_atom_type_symbol
_atom_type_description
_atom_type_scat_dispersion_real
_atom_type_scat_dispersion_imag
_atom_type_scat_source
C C 0.0033 0.0016 'International Tables Vol C Tables 4.2.6.8 and 6.1.1.4'
H H 0.0000 0.0000 'International Tables Vol C Tables 4.2.6.8 and 6.1.1.4'
Br Br -0.2901 2.4595 'International Tables Vol C Tables 4.2.6.8 and 6.1.1.4'
N N 0.0061 0.0033 'International Tables Vol C Tables 4.2.6.8 and 6.1.1.4'
Ni Ni 0.3393 1.1124 'International Tables Vol C Tables 4.2.6.8 and 6.1.1.4'
O O 0.0106 0.0060 'International Tables Vol C Tables 4.2.6.8 and 6.1.1.4'

loop_
_geom_angle_atom_site_label_1
_geom_angle_atom_site_label_2
_geom_angle_atom_site_label_3
_geom_angle
_geom_angle_site_symmetry_3
O13 Ni14 O16 173.6(2) .
O13 Ni14 O1 86.9(3) .
O15 Ni14 O13 87.4(3) .
O15 Ni14 O16 92.5(3) .
O15 Ni14 O32 91.4(3) .
O15 Ni14 O1 85.8(2) .
O16 Ni14 O1 86.7(3) .
O5 Ni14 O13 92.1(3) .
O5 Ni14 O15 172.5(2) .
O5 Ni14 O16 87.1(3) .
O5 Ni14 O32 96.0(3) .
O5 Ni14 O1 86.7(2) .
O32 Ni14 O13 94.0(3) .
O32 Ni14 O16 92.4(3) .
O32 Ni14 O1 177.1(3) .
Ni1 Ni9 Ni3 161.57(6) .
O10 Ni9 Ni3 139.55(18) .
O10 Ni9 Ni1 42.96(18) .
O10 Ni9 O5 80.6(3) .
O10 Ni9 O8 99.4(3) .
O10 Ni9 O6 170.7(3) .
O10 Ni9 O1 85.6(3) .
O5 Ni9 Ni3 139.8(2) .
O5 Ni9 Ni1 42.96(19) .
O5 Ni9 O8 170.3(3) .
O5 Ni9 O6 99.0(3) .
O5 Ni9 O1 85.3(2) .
O8 Ni9 Ni3 41.58(19) .
O8 Ni9 Ni1 140.4(2) .
O8 Ni9 O6 79.4(3) .
O8 Ni9 O1 85.1(2) .
O3 Ni9 Ni3 75.9(2) .
O3 Ni9 Ni1 85.6(2) .
O3 Ni9 O10 98.9(3) .
O3 Ni9 O5 99.3(3) .
O3 Ni9 O8 90.2(3) .
O3 Ni9 O6 90.4(3) .
O3 Ni9 O1 173.9(3) .
O6 Ni9 Ni3 42.09(17) .
O6 Ni9 Ni1 139.90(18) .
O6 Ni9 O1 85.0(3) .
O1 Ni9 Ni3 98.00(18) .
O1 Ni9 Ni1 100.43(18) .
Ni7 Ni11 Ni6 162.02(6) .
O19 Ni11 Ni7 139.30(18) .
O19 Ni11 Ni6 43.24(18) .
O19 Ni11 O23 80.8(3) .
O19 Ni11 O15 97.6(3) .
O19 Ni11 O24 169.5(3) .
O19 Ni11 O1 85.2(3) .
O23 Ni11 Ni7 139.8(2) .
O23 Ni11 Ni6 43.00(19) .
O23 Ni11 O24 99.1(3) .
O23 Ni11 O1 85.5(2) .
O15 Ni11 Ni7 42.89(19) .
O15 Ni11 Ni6 138.85(19) .
O15 Ni11 O23 170.2(2) .
O15 Ni11 O24 80.7(3) .
O15 Ni11 O1 84.7(2) .
O24 Ni11 Ni7 42.12(17) .
O24 Ni11 Ni6 140.25(18) .
O24 Ni11 O1 84.4(3) .
O21 Ni11 Ni7 75.9(2) .
O21 Ni11 Ni6 86.1(2) .
O21 Ni11 O19 100.5(3) .
O21 Ni11 O23 98.7(3) .
O21 Ni11 O15 91.1(3) .
O21 Ni11 O24 89.8(3) .
O21 Ni11 O1 173.3(3) .
O1 Ni11 Ni7 97.53(18) .
O1 Ni11 Ni6 100.44(17) .
O28 Ni10 O1 86.7(2) .
O24 Ni10 O28 87.7(2) .
O24 Ni10 O16 91.8(3) .
O24 Ni10 O6 172.8(3) .
O24 Ni10 O33 92.4(3) .
O24 Ni10 O1 86.4(3) .
O16 Ni10 O28 173.3(3) .
O16 Ni10 O1 86.6(3) .
O6 Ni10 O28 92.1(2) .
O6 Ni10 O16 87.6(3) .
O6 Ni10 O33 94.8(3) .
O6 Ni10 O1 86.4(3) .
O33 Ni10 O28 96.1(3) .
O33 Ni10 O16 90.6(4) .
O33 Ni10 O1 176.9(4) .
O23 Ni13 O28 87.5(3) .
O23 Ni13 O27 91.9(3) .
O23 Ni13 O8 172.9(2) .
O23 Ni13 O37 97.3(3) .
O23 Ni13 O1 86.9(2) .
O28 Ni13 O27 173.9(2) .
O28 Ni13 O1 87.3(2) .
O27 Ni13 O1 86.6(2) .
O8 Ni13 O28 91.7(3) .
O8 Ni13 O27 88.2(3) .
O8 Ni13 O37 89.7(3) .
O8 Ni13 O1 86.0(2) .
O37 Ni13 O28 88.6(3) .
O37 Ni13 O27 97.5(3) .
O37 Ni13 O1 174.0(3) .
O19 Ni12 O13 87.7(3) .
O19 Ni12 O10 171.5(3) .
O19 Ni12 O27 92.5(3) .
O19 Ni12 O35 94.2(3) .
O19 Ni12 O1 85.9(3) .
O13 Ni12 O1 86.4(2) .
O10 Ni12 O13 90.8(3) .
O10 Ni12 O27 88.1(3) .
O10 Ni12 O35 94.2(3) .
O10 Ni12 O1 85.7(3) .
O27 Ni12 O13 173.8(3) .
O27 Ni12 O35 91.0(4) .
O27 Ni12 O1 87.5(3) .
O35 Ni12 O13 95.2(4) .
O35 Ni12 O1 178.5(3) .
O28 Ni5 N9 91.1(3) .
O28 Ni5 N10 92.3(3) .
O28 Ni5 O34 171.3(3) .
O29 Ni5 O28 78.3(3) .
O29 Ni5 N9 136.5(3) .
O29 Ni5 N10 117.3(3) .
O29 Ni5 O34 93.3(3) .
N10 Ni5 N9 105.1(3) .
O34 Ni5 N9 93.6(3) .
O34 Ni5 N10 93.6(3) .
O8 Ni3 Ni9 42.78(17) .
O8 Ni3 N12 95.1(3) .
O8 Ni3 O6 81.6(3) .
O9 Ni3 Ni9 111.5(2) .
O9 Ni3 O8 79.6(3) .
O9 Ni3 N12 108.1(3) .
O9 Ni3 O6 153.2(3) .
N12 Ni3 Ni9 109.9(2) .
O6 Ni3 Ni9 43.2(2) .
O6 Ni3 N12 92.3(3) .
O7 Ni3 Ni9 109.9(2) .
O7 Ni3 O8 149.9(3) .
O7 Ni3 O9 108.3(3) .
O7 Ni3 N12 109.0(3) .
O7 Ni3 O6 79.8(3) .
N1 Ni4 O27 92.3(3) .
N1 Ni4 N2 105.3(3) .
N1 Ni4 O36 93.6(3) .
O26 Ni4 O27 78.7(3) .
O26 Ni4 N1 138.3(4) .
O26 Ni4 N2 115.6(4) .
O26 Ni4 O36 93.2(3) .
N2 Ni4 O27 91.9(3) .
N2 Ni4 O36 91.9(3) .
O36 Ni4 O27 171.9(3) .
O17 Ni2 O16 78.7(3) .
O17 Ni2 N4 116.6(4) .
O17 Ni2 N3 137.5(4) .
O17 Ni2 O30 91.5(3) .
N4 Ni2 O16 91.7(3) .
N4 Ni2 N3 105.1(3) .
N3 Ni2 O16 92.7(3) .
O30 Ni2 O16 170.0(3) .
O30 Ni2 N4 94.1(3) .
O30 Ni2 N3 93.6(3) .
N6 Ni8 O13 93.1(3) .
N8 Ni8 O13 91.1(3) .
N8 Ni8 N6 103.3(3) .
O12 Ni8 O13 77.1(3) .
O12 Ni8 N6 135.9(5) .
O12 Ni8 N8 119.5(5) .
O12 Ni8 O31 90.4(4) .
O31 Ni8 O13 167.4(3) .
O31 Ni8 N6 95.7(3) .
O31 Ni8 N8 95.6(3) .
O15 Ni7 Ni11 43.17(18) .
O15 Ni7 N5 93.9(3) .
O24 Ni7 Ni11 43.9(2) .
O24 Ni7 O15 82.6(3) .
O24 Ni7 N5 95.1(3) .
O25 Ni7 Ni11 111.9(2) .
O25 Ni7 O15 153.2(3) .
O25 Ni7 O24 79.5(3) .
O25 Ni7 N5 107.4(4) .
O14 Ni7 Ni11 107.8(2) .
O14 Ni7 O15 79.2(3) .
O14 Ni7 O24 148.2(3) .
O14 Ni7 O25 106.5(3) .
O14 Ni7 N5 111.9(3) .
N5 Ni7 Ni11 111.2(2) .
O19 Ni6 Ni11 43.05(19) .
O19 Ni6 N11 92.1(3) .
O19 Ni6 O18 79.2(3) .
O19 Ni6 O20 89.0(3) .
O23 Ni6 Ni11 43.33(17) .
O23 Ni6 O19 80.9(3) .
O23 Ni6 N11 89.0(3) .
O23 Ni6 O22 78.1(3) .
O23 Ni6 O18 159.5(3) .
O23 Ni6 O20 92.5(3) .
N11 Ni6 Ni11 107.3(2) .
N11 Ni6 O20 178.3(3) .
O22 Ni6 Ni11 114.3(2) .
O22 Ni6 O19 157.3(3) .
O22 Ni6 N11 96.0(3) .
O22 Ni6 O18 120.6(3) .
O22 Ni6 O20 83.4(3) .
O18 Ni6 Ni11 116.5(2) .
O18 Ni6 N11 96.4(3) .
O18 Ni6 O20 82.4(3) .
O20 Ni6 Ni11 74.4(2) .
O10 Ni1 Ni9 43.16(19) .
O10 Ni1 O4 158.8(3) .
O10 Ni1 O11 78.6(3) .
O10 Ni1 O2 91.3(3) .
O10 Ni1 N7 90.0(3) .
O5 Ni1 Ni9 43.44(17) .
O5 Ni1 O10 81.2(3) .
O5 Ni1 O4 79.1(3) .
O5 Ni1 O11 157.3(3) .
O5 Ni1 O2 90.0(3) .
O5 Ni1 N7 91.1(3) .
O4 Ni1 Ni9 115.7(2) .
O4 Ni1 O2 80.9(3) .
O4 Ni1 N7 98.2(3) .
O11 Ni1 Ni9 113.8(2) .
O11 Ni1 O4 118.9(3) .
O11 Ni1 O2 80.3(3) .
O11 Ni1 N7 99.1(3) .
O2 Ni1 Ni9 74.3(2) .
N7 Ni1 Ni9 107.3(2) .
N7 Ni1 O2 178.4(3) .
Ni11 O19 Ni6 93.7(3) .
Ni12 O19 Ni11 98.9(3) .
Ni12 O19 Ni6 113.9(3) .
N8 O19 Ni11 128.4(5) .
N8 O19 Ni12 110.4(5) .
N8 O19 Ni6 110.5(5) .
Ni14 O13 Ni8 112.0(3) .
Ni12 O13 Ni14 95.9(2) .
Ni12 O13 Ni8 110.4(3) .
N7 O13 Ni14 113.0(5) .
N7 O13 Ni12 112.9(5) .
N7 O13 Ni8 111.7(5) .
Ni13 O23 Ni11 97.7(3) .
Ni13 O23 Ni6 114.5(3) .
Ni6 O23 Ni11 93.7(3) .
N9 O23 Ni11 122.2(5) .
N9 O23 Ni13 114.8(5) .
N9 O23 Ni6 111.9(5) .
Ni13 O28 Ni10 95.2(3) .
Ni5 O28 Ni10 110.8(3) .
Ni5 O28 Ni13 113.0(3) .
N12 O28 Ni10 109.4(5) .
N12 O28 Ni13 115.3(5) .
N12 O28 Ni5 111.9(5) .
Ni14 O15 Ni11 98.5(2) .
Ni14 O15 Ni7 110.8(3) .
Ni7 O15 Ni11 93.9(3) .
N6 O15 Ni14 118.0(5) .
N6 O15 Ni11 119.3(5) .
N6 O15 Ni7 113.1(5) .
Ni10 O24 Ni11 98.4(3) .
Ni10 O24 Ni7 112.7(3) .
Ni7 O24 Ni11 94.0(3) .
N10 O24 Ni11 124.4(5) .
N10 O24 Ni10 113.2(5) .
N10 O24 Ni7 112.3(5) .
Ni12 O10 Ni9 98.3(3) .
Ni12 O10 Ni1 115.1(3) .
Ni1 O10 Ni9 93.9(3) .
N1 O10 Ni9 122.4(5) .
N1 O10 Ni12 113.2(5) .
N1 O10 Ni1 112.3(5) .
Ni12 O27 Ni13 95.7(3) .
Ni12 O27 Ni4 112.4(3) .
Ni4 O27 Ni13 110.7(3) .
N11 O27 Ni13 108.3(5) .
N11 O27 Ni12 115.4(5) .
N11 O27 Ni4 112.9(5) .
Ni10 O16 Ni14 95.1(3) .
Ni2 O16 Ni14 111.6(3) .
Ni2 O16 Ni10 111.6(3) .
N5 O16 Ni14 110.7(5) .
N5 O16 Ni10 114.8(5) .
N5 O16 Ni2 111.9(5) .
Ni14 O5 Ni9 97.9(3) .
Ni14 O5 Ni1 114.3(3) .
Ni1 O5 Ni9 93.6(3) .
N4 O5 Ni14 113.1(5) .
N4 O5 Ni9 125.1(5) .
N4 O5 Ni1 111.3(5) .
Ni13 O8 Ni9 98.3(3) .
Ni3 O8 Ni9 95.6(3) .
Ni3 O8 Ni13 112.5(3) .
N2 O8 Ni9 125.2(5) .
N2 O8 Ni13 110.9(5) .
N2 O8 Ni3 112.9(5) .
O27 N11 Ni6 108.4(5) .
C1 N11 Ni6 143.6(8) .
C1 N11 O27 107.8(8) .
C36 O22 Ni6 110.4(6) .
C78 O21 Ni11 123.4(7) .
C57 O4 Ni1 110.4(7) .
C8 O11 Ni1 110.5(6) .
C85 O3 Ni9 126.6(8) .
C71 O18 Ni6 110.4(7) .
C78 O20 Ni6 129.4(7) .
C15 O9 Ni3 112.6(6) .
O28 N12 Ni3 106.8(5) .
C22 N12 Ni3 141.2(7) .
C22 N12 O28 111.9(7) .
C29 O25 Ni7 112.7(6) .
O15 N6 Ni8 107.9(5) .
C43 N6 Ni8 144.2(7) .
C43 N6 O15 107.8(8) .
O10 N1 Ni4 108.4(5) .
C8 N1 Ni4 142.1(8) .
C8 N1 O10 108.6(8) .
C1 O26 Ni4 113.6(7) .
C85 O2 Ni1 126.5(7) .
C22 O29 Ni5 114.7(6) .
O23 N9 Ni5 108.6(6) .
C36 N9 Ni5 141.0(8) .
C36 N9 O23 109.1(9) .
N6 C43 C44 116.4(10) .
O14 C43 N6 127.3(10) .
O14 C43 C44 116.2(9) .
C43 O14 Ni7 112.0(6) .
C50 O17 Ni2 113.8(7) .
O24 N10 Ni5 106.9(5) .
C29 N10 Ni5 141.8(7) .
C29 N10 O24 111.4(8) .
C35 C30 C29 119.5(11) .
C31 C30 C35 118.0(11) .
C31 C30 C29 122.5(10) .
O8 N2 Ni4 108.0(5) .
C15 N2 Ni4 141.9(7) .
C15 N2 O8 110.1(8) .
O16 N5 Ni7 105.2(6) .
C50 N5 Ni7 144.8(8) .
C50 N5 O16 109.5(8) .
O19 N8 Ni8 106.8(5) .
C71 N8 Ni8 141.0(7) .
C71 N8 O19 111.6(8) .
C41 C40 Br2 119.7(10) .
C41 C40 C39 121.3(11) .
C39 C40 Br2 119.1(10) .
O5 N4 Ni2 107.2(5) .
C57 N4 Ni2 141.8(9) .
C57 N4 O5 110.3(9) .
O18 C71 N8 124.6(10) .
O18 C71 C72 115.5(10) .
N8 C71 C72 119.9(10) .
N12 C22 C23 117.9(9) .
O29 C22 N12 122.8(9) .
O29 C22 C23 119.2(9) .
C30 C35 H35 120.4 .
C34 C35 C30 119.2(13) .
C34 C35 H35 120.4 .
C61 C62 H62 123.8 .
C63 C62 H62 123.8 .
C63 C62 C61 112.4(18) .
C16 C21 H21 118.8 .
C16 C21 C20 122.4(12) .
C20 C21 H21 118.8 .
C2 C3 H3 120.1 .
C2 C3 C4 119.7(14) .
C4 C3 H3 120.1 .
C59 C58 C57 121.9(12) .
C59 C58 C63 120.0(13) .
C63 C58 C57 117.8(13) .
C12 C13 H13 119.1 .
C12 C13 C14 121.8(12) .
C14 C13 H13 119.1 .
O13 N7 Ni1 107.2(5) .
C92 N7 Ni1 141.8(8) .
C92 N7 O13 110.6(9) .
C45 C44 C43 124.6(12) .
C45 C44 C49 118.6(11) .
C49 C44 C43 116.7(11) .
C37 C42 H42 119.0 .
C37 C42 C41 121.9(11) .
C41 C42 H42 119.0 .
C76 C77 H77 121.2 .
C72 C77 H77 121.2 .
C72 C77 C76 117.6(12) .
C12 C11 H11 120.8 .
C12 C11 C10 118.3(13) .
C10 C11 H11 120.8 .
C21 C16 C17 118.9(11) .
C21 C16 C15 121.0(10) .
C17 C16 C15 119.7(11) .
C48 C47 Br11 113.3(13) .
C46 C47 Br11 123.4(13) .
C46 C47 C48 123.2(14) .
C37 C38 H38 119.9 .
C39 C38 H38 119.9 .
C39 C38 C37 120.2(11) .
C75 C74 H74 119.7 .
C75 C74 C73 120.7(13) .
C73 C74 H74 119.7 .
C23 C28 H28 119.1 .
C23 C28 C27 121.7(14) .
C27 C28 H28 119.1 .
C23 C24 H24 120.3 .
C25 C24 H24 120.3 .
C25 C24 C23 119.3(12) .
C28 C23 C22 118.9(11) .
C28 C23 C24 117.6(11) .
C24 C23 C22 123.5(10) .
C24 C25 H25 119.2 .
C26 C25 C24 121.7(14) .
C26 C25 H25 119.2 .
C81 C82 Br1 121.3(14) .
C81 C82 C83 120.5(14) .
C83 C82 Br1 118.2(15) .
O22 C36 N9 125.6(10) .
O22 C36 C37 116.8(9) .
N9 C36 C37 117.6(11) .
C18 C19 Br14 118.9(11) .
C18 C19 C20 121.2(11) .
C20 C19 Br14 119.8(12) .
C16 C17 H17 121.0 .
C16 C17 C18 118.1(13) .
C18 C17 H17 121.0 .
O4 C57 N4 125.1(11) .
O4 C57 C58 118.4(10) .
N4 C57 C58 116.3(12) .
C92 O12 Ni8 115.6(8) .
O11 C8 C9 115.7(10) .
N1 C8 O11 126.1(9) .
N1 C8 C9 117.9(9) .
C42 C37 C38 119.3(10) .
C42 C37 C36 119.6(10) .
C38 C37 C36 121.2(10) .
O17 C50 C51 117.8(11) .
N5 C50 O17 125.5(10) .
N5 C50 C51 116.5(11) .
C31 C32 H32 120.9 .
C33 C32 H32 120.9 .
C33 C32 C31 118.3(13) .
C47 C48 H48 122.5 .
C47 C48 C49 115.0(15) .
C49 C48 H48 122.5 .
C19 C18 C17 121.8(13) .
C19 C18 H18 119.1 .
C17 C18 H18 119.1 .
C62 C61 Br8 113.5(18) .
C60 C61 Br8 119.7(19) .
C60 C61 C62 126.8(18) .
C77 C76 H76 119.4 .
C75 C76 C77 121.3(14) .
C75 C76 H76 119.4 .
C40 C41 C42 118.7(12) .
C40 C41 H41 120.6 .
C42 C41 H41 120.6 .
C40 C39 C38 118.6(12) .
C40 C39 H39 120.7 .
C38 C39 H39 120.7 .
C58 C59 H59 119.3 .
C58 C59 C60 121.3(17) .
C60 C59 H59 119.3 .
C77 C72 C71 118.3(11) .
C77 C72 C73 121.9(11) .
C73 C72 C71 119.7(11) .
O3 C85 O2 126.9(10) .
O3 C85 C86 118.1(12) .
O2 C85 C86 114.9(12) .
C30 C31 C32 121.1(12) .
C30 C31 H31 119.5 .
C32 C31 H31 119.5 .
C74 C75 Br12 120.6(12) .
C76 C75 Br12 118.4(12) .
C76 C75 C74 121.0(13) .
C10 C9 C8 118.8(12) .
C14 C9 C8 122.9(11) .
C14 C9 C10 118.2(11) .
C32 C33 Br4 120.1(12) .
C32 C33 C34 122.0(13) .
C34 C33 Br4 117.9(11) .
C82 C81 H81 120.0 .
C82 C81 C80 120.1(16) .
C80 C81 H81 120.0 .
C62 C63 C58 122.5(18) .
C62 C63 H63 118.7 .
C58 C63 H63 118.7 .
C87 C88 H88 119.6 .
C89 C88 H88 119.6 .
C89 C88 C87 120.8(16) .
C13 C12 Br13 121.5(11) .
C13 C12 C11 122.5(12) .
C11 C12 Br13 115.9(11) .
C28 C27 H27 121.0 .
C26 C27 C28 118.1(14) .
C26 C27 H27 121.0 .
O21 C78 C79 115.7(10) .
O20 C78 O21 126.1(10) .
O20 C78 C79 118.2(11) .
C4 C5 Br3 120.8(14) .
C6 C5 Br3 116.5(17) .
C6 C5 C4 122.7(18) .
C11 C10 C9 119.8(13) .
C11 C10 H10 120.1 .
C9 C10 H10 120.1 .
C44 C45 H45 120.2 .
C44 C45 C46 119.6(14) .
C46 C45 H45 120.2 .
C21 C20 H20 121.2 .
C19 C20 C21 117.6(14) .
C19 C20 H20 121.2 .
C3 C2 C1 122.9(12) .
C3 C2 C7 121.7(14) .
C7 C2 C1 115.3(14) .
N11 C1 C2 116.8(11) .
O26 C1 N11 126.6(10) .
O26 C1 C2 116.4(10) .
C3 C4 H4 120.6 .
C5 C4 C3 118.8(16) .
C5 C4 H4 120.6 .
C25 C26 Br5 119.5(14) .
C27 C26 Br5 118.8(13) .
C27 C26 C25 121.5(14) .
C90 C91 H91 118.4 .
C90 C91 C86 123.3(15) .
C86 C91 H91 118.4 .
O9 C15 C16 117.3(9) .
N2 C15 O9 124.1(9) .
N2 C15 C16 118.5(10) .
C2 C7 H7 122.0 .
C6 C7 C2 115.9(18) .
C6 C7 H7 122.0 .
C80 C79 C78 121.2(12) .
C80 C79 C84 118.3(11) .
C84 C79 C78 120.3(11) .
C74 C73 C72 117.3(13) .
C74 C73 H73 121.3 .
C72 C73 H73 121.3 .
O25 C29 N10 123.2(10) .
O25 C29 C30 117.8(9) .
N10 C29 C30 118.9(10) .
C61 C60 C59 116.8(19) .
C61 C60 H60 121.6 .
C59 C60 H60 121.6 .
C44 C49 C48 123.6(15) .
C44 C49 H49 118.2 .
C48 C49 H49 118.2 .
C35 C34 C33 121.4(14) .
C35 C34 H34 119.3 .
C33 C34 H34 119.3 .
C88 C87 H87 120.1 .
C88 C87 C86 119.8(14) .
C86 C87 H87 120.1 .
C88 C89 Br7 121.0(15) .
C88 C89 C90 121.6(14) .
C90 C89 Br7 117.4(13) .
C5 C6 C7 120.9(18) .
C5 C6 H6 119.6 .
C7 C6 H6 119.6 .
C91 C90 C89 115.0(14) .
C91 C90 H90 122.5 .
C89 C90 H90 122.5 .
C13 C14 H14 120.3 .
C9 C14 C13 119.4(12) .
C9 C14 H14 120.3 .
N7 C92 O12 124.7(12) .
N7 C92 C93 112.7(16) .
N7 C92 C93A 118.2(12) .
O12 C92 C93 119.7(18) .
O12 C92 C93A 115.6(10) .
C81 C80 H80 119.7 .
C79 C80 C81 120.5(15) .
C79 C80 H80 119.7 .
C82 C83 H83 119.9 .
C82 C83 C84 120.2(15) .
C84 C83 H83 119.9 .
C47 C46 C45 119.9(14) .
C47 C46 H46 120.1 .
C45 C46 H46 120.1 .
C91 C86 C85 124.3(12) .
C91 C86 C87 119.4(12) .
C87 C86 C85 116.3(12) .
Ni10 O6 Ni9 98.0(3) .
Ni10 O6 Ni3 111.9(3) .
Ni3 O6 Ni9 94.7(3) .
N3 O6 Ni9 121.7(5) .
N3 O6 Ni10 115.2(5) .
N3 O6 Ni3 112.9(5) .
C111 O34 Ni5 115.8(8) .
C99 O37 Ni13 138.8(11) .
C102 O35 Ni12 162(3) .
C64 O7 Ni3 113.0(7) .
O6 N3 Ni2 107.8(5) .
C64 N3 Ni2 142.5(8) .
C64 N3 O6 109.7(8) .
O7 C64 N3 124.0(10) .
O7 C64 C65 118.3(10) .
N3 C64 C65 117.7(10) .
C99 N14 C101 124.5(14) .
C99 N14 C100 118.6(16) .
C100 N14 C101 116.9(14) .
C70 C65 C64 122.5(11) .
C66 C65 C64 119.8(11) .
C66 C65 C70 117.6(12) .
C102 N18 C104 113(3) .
C103 N18 C102 138(3) .
C103 N18 C104 108(3) .
C111 N13 C113 120.5(13) .
C111 N13 C112 121.4(16) .
C112 N13 C113 118.0(14) .
O34 C111 N13 120.0(14) .
O34 C111 H111 120.0 .
N13 C111 H111 120.0 .
C65 C70 H70 119.5 .
C65 C70 C69 121.0(13) .
C69 C70 H70 119.5 .
O37 C99 N14 124.9(16) .
O37 C99 H99 117.6 .
N14 C99 H99 117.6 .
C52 C51 C50 126.5(14) .
C52 C51 C56 115.3(15) .
C56 C51 C50 117.2(13) .
N14 C101 H10A 109.5 .
N14 C101 H10B 109.5 .
N14 C101 H10C 109.5 .
H10A C101 H10B 109.5 .
H10A C101 H10C 109.5 .
H10B C101 H10C 109.5 .
C79 C84 H84 120.0 .
C83 C84 C79 120.1(14) .
C83 C84 H84 120.0 .
N13 C113 H11A 109.5 .
N13 C113 H11B 109.5 .
N13 C113 H11C 109.5 .
H11A C113 H11B 109.5 .
H11A C113 H11C 109.5 .
H11B C113 H11C 109.5 .
C97 C98 H98 120.0 .
C97 C98 C93 120.0 .
C93 C98 H98 120.0 .
C98 C97 H97 120.0 .
C98 C97 C96 120.0 .
C96 C97 H97 120.0 .
C97 C96 C95 120.0 .
C97 C96 Br9 130.7(12) .
C95 C96 Br9 109.3(12) .
C96 C95 H95 120.0 .
C94 C95 C96 120.0 .
C94 C95 H95 120.0 .
C95 C94 H94 120.0 .
C93 C94 C95 120.0 .
C93 C94 H94 120.0 .
C98 C93 C92 107(3) .
C94 C93 C92 128(2) .
C94 C93 C98 120.0 .
O35 C102 N18 152(4) .
O35 C102 H102 104.0 .
N18 C102 H102 104.0 .
C51 C52 H52 117.0 .
C51 C52 C53 126.0(17) .
C53 C52 H52 117.0 .
N13 C112 H11D 109.5 .
N13 C112 H11E 109.5 .
N13 C112 H11F 109.5 .
H11D C112 H11E 109.5 .
H11D C112 H11F 109.5 .
H11E C112 H11F 109.5 .
C51 C56 H56 118.8 .
C55 C56 C51 122.4(18) .
C55 C56 H56 118.8 .
C120 O30 Ni2 121.8(7) .
C108 O31 Ni8 123.0(10) .
C120 N16 C122 121.6(12) .
C120 N16 C121 120.4(11) .
C122 N16 C121 117.7(11) .
C65 C66 H66 117.9 .
C67 C66 C65 124.1(13) .
C67 C66 H66 117.9 .
C108 N17 C109 118(2) .
C108 N17 C110 120.9(19) .
C110 N17 C109 120.9(17) .
O30 C120 N16 126.9(12) .
O30 C120 H120 116.6 .
N16 C120 H120 116.6 .
C66 C67 H67 121.8 .
C68 C67 C66 116.3(13) .
C68 C67 H67 121.8 .
O31 C108 N17 127(2) .
O31 C108 H108 116.6 .
N17 C108 H108 116.6 .
C70 C69 H69 122.0 .
C70 C69 C68 116.0(14) .
C68 C69 H69 122.0 .
N16 C122 H12A 109.5 .
N16 C122 H12B 109.5 .
N16 C122 H12C 109.5 .
H12A C122 H12B 109.5 .
H12A C122 H12C 109.5 .
H12B C122 H12C 109.5 .
C56 C55 H55 120.3 .
C54 C55 C56 119(2) .
C54 C55 H55 120.3 .
N17 C109 H10D 109.5 .
N17 C109 H10E 109.5 .
N17 C109 H10F 109.5 .
H10D C109 H10E 109.5 .
H10D C109 H10F 109.5 .
H10E C109 H10F 109.5 .
C105 O32 Ni14 151(2) .
C114 O36 Ni4 115.6(8) .
O36 C114 H114 117.7 .
O36 C114 N15 124.6(14) .
N15 C114 H114 117.7 .
N16 C121 H12D 109.5 .
N16 C121 H12E 109.5 .
N16 C121 H12F 109.5 .
H12D C121 H12E 109.5 .
H12D C121 H12F 109.5 .
H12E C121 H12F 109.5 .
C67 C68 C69 124.8(13) .
C67 C68 Br6 119.0(13) .
C69 C68 Br6 116.2(13) .
C114 N15 C116 117.5(15) .
C114 N15 C115 119.2(15) .
C116 N15 C115 123.2(14) .
C106 N19 C107 119.8(19) .
C105 N19 C106 110(3) .
C105 N19 C107 130(3) .
C52 C53 H53 123.4 .
C52 C53 C54 113.2(17) .
C54 C53 H53 123.4 .
N15 C116 H11G 109.5 .
N15 C116 H11H 109.5 .
N15 C116 H11I 109.5 .
H11G C116 H11H 109.5 .
H11G C116 H11I 109.5 .
H11H C116 H11I 109.5 .
N17 C110 H11J 109.5 .
N17 C110 H11K 109.5 .
N17 C110 H11L 109.5 .
H11J C110 H11K 109.5 .
H11J C110 H11L 109.5 .
H11K C110 H11L 109.5 .
N14 C100 H10G 109.5 .
N14 C100 H10H 109.5 .
N14 C100 H10I 109.5 .
H10G C100 H10H 109.5 .
H10G C100 H10I 109.5 .
H10H C100 H10I 109.5 .
N19 C106 H10J 109.5 .
N19 C106 H10K 109.5 .
N19 C106 H10L 109.5 .
H10J C106 H10K 109.5 .
H10J C106 H10L 109.5 .
H10K C106 H10L 109.5 .
C117 O33 Ni10 137(2) .
O32 C105 N19 140(3) .
O32 C105 H105 110.1 .
N19 C105 H105 110.1 .
N15 C115 H11M 109.5 .
N15 C115 H11N 109.5 .
N15 C115 H11O 109.5 .
H11M C115 H11N 109.5 .
H11M C115 H11O 109.5 .
H11N C115 H11O 109.5 .
N19 C107 H10M 109.5 .
N19 C107 H10N 109.5 .
N19 C107 H10O 109.5 .
H10M C107 H10N 109.5 .
H10M C107 H10O 109.5 .
H10N C107 H10O 109.5 .
C117 N20 C119 105.3(19) .
C118 N20 C117 138(2) .
C118 N20 C119 117(2) .
O33 C117 N20 123(3) .
N20 C119 H11P 109.5 .
N20 C119 H11Q 109.5 .
N20 C119 H11R 109.5 .
H11P C119 H11Q 109.5 .
H11P C119 H11R 109.5 .
H11Q C119 H11R 109.5 .
N20 C118 H11S 109.5 .
N20 C118 H11T 109.5 .
N20 C118 H11U 109.5 .
H11S C118 H11T 109.5 .
H11S C118 H11U 109.5 .
H11T C118 H11U 109.5 .
N18 C103 H10P 109.5 .
N18 C103 H10Q 109.5 .
N18 C103 H10R 109.5 .
H10P C103 H10Q 109.5 .
H10P C103 H10R 109.5 .
H10Q C103 H10R 109.5 .
C55 C54 Br10 120.3(18) .
C55 C54 C53 120.9(19) .
C53 C54 Br10 117.0(15) .
N18 C104 H10S 109.5 .
N18 C104 H10T 109.5 .
N18 C104 H10U 109.5 .
H10S C104 H10T 109.5 .
H10S C104 H10U 109.5 .
H10T C104 H10U 109.5 .
Ni14 O1 Ni9 89.8(2) .
Ni14 O1 Ni11 90.6(2) .
Ni14 O1 Ni10 90.7(2) .
Ni14 O1 Ni13 179.4(4) .
Ni14 O1 Ni12 90.1(3) .
Ni9 O1 Ni11 179.4(4) .
Ni9 O1 Ni10 90.1(2) .
Ni9 O1 Ni13 90.1(2) .
Ni9 O1 Ni12 89.9(3) .
Ni11 O1 Ni10 90.3(3) .
Ni11 O1 Ni12 89.8(2) .
Ni10 O1 Ni12 179.2(3) .
Ni13 O1 Ni11 89.4(2) .
Ni13 O1 Ni10 89.9(3) .
Ni13 O1 Ni12 89.3(2) .
C98A C97A C97A 93.0(15) 2_576
C98A C97A C96A 120.0 .
C96A C97A C97A 143.1(16) 2_576
C97A C98A H98A 120.0 .
C93A C98A C97A 120.0 .
C93A C98A H98A 120.0 .
C98A C93A C92 120.6(11) .
C98A C93A C94A 120.0 .
C94A C93A C92 119.4(11) .
C93A C94A H94A 120.0 .
C95A C94A C93A 120.0 .
C95A C94A H94A 120.0 .
C94A C95A H95A 120.0 .
C94A C95A C96A 120.0 .
C96A C95A H95A 120.0 .
C97A C96A Br9A 118.9(9) .
C95A C96A Br9A 121.1(9) .
C95A C96A C97A 120.0 .

loop_
_geom_bond_atom_site_label_1
_geom_bond_atom_site_label_2
_geom_bond_distance
_geom_bond_site_symmetry_2
Ni14 O13 2.060(7) .
Ni14 O15 2.004(6) .
Ni14 O16 2.084(7) .
Ni14 O5 1.992(6) .
Ni14 O32 2.049(9) .
Ni14 O1 2.147(6) .
Ni9 Ni3 2.9886(19) .
Ni9 Ni1 2.958(2) .
Ni9 O10 2.028(7) .
Ni9 O5 2.038(6) .
Ni9 O8 2.040(6) .
Ni9 O3 1.971(7) .
Ni9 O6 2.054(7) .
Ni9 O1 2.158(6) .
Ni11 Ni7 2.970(2) .
Ni11 Ni6 2.972(2) .
Ni11 O19 2.033(7) .
Ni11 O23 2.043(6) .
Ni11 O15 2.037(6) .
Ni11 O24 2.065(7) .
Ni11 O21 1.984(7) .
Ni11 O1 2.160(6) .
Ni10 O28 2.078(6) .
Ni10 O24 1.981(6) .
Ni10 O16 2.071(6) .
Ni10 O6 1.994(6) .
Ni10 O33 2.049(11) .
Ni10 O1 2.161(7) .
Ni13 O23 1.991(6) .
Ni13 O28 2.054(7) .
Ni13 O27 2.076(7) .
Ni13 O8 2.000(6) .
Ni13 O37 2.040(8) .
Ni13 O1 2.159(6) .
Ni12 O19 1.991(6) .
Ni12 O13 2.056(6) .
Ni12 O10 2.013(6) .
Ni12 O27 2.028(6) .
Ni12 O35 2.030(9) .
Ni12 O1 2.172(7) .
Ni5 O28 2.053(6) .
Ni5 O29 2.000(7) .
Ni5 N9 2.058(9) .
Ni5 N10 2.057(8) .
Ni5 O34 2.054(7) .
Ni3 O8 1.993(7) .
Ni3 O9 1.986(7) .
Ni3 N12 2.058(8) .
Ni3 O6 2.010(6) .
Ni3 O7 1.984(8) .
Ni4 O27 2.066(7) .
Ni4 N1 2.026(8) .
Ni4 O26 1.963(8) .
Ni4 N2 2.038(9) .
Ni4 O36 2.040(7) .
Ni2 O16 2.062(7) .
Ni2 O17 1.951(8) .
Ni2 N4 2.043(9) .
Ni2 N3 2.046(8) .
Ni2 O30 2.029(7) .
Ni8 O13 2.081(6) .
Ni8 N6 2.056(9) .
Ni8 N8 2.036(9) .
Ni8 O12 1.959(9) .
Ni8 O31 2.030(8) .
Ni7 O15 2.026(7) .
Ni7 O24 1.997(6) .
Ni7 O25 1.991(8) .
Ni7 O14 1.970(7) .
Ni7 N5 2.070(9) .
Ni6 O19 2.040(6) .
Ni6 O23 2.031(7) .
Ni6 N11 2.105(8) .
Ni6 O22 2.038(7) .
Ni6 O18 2.041(8) .
Ni6 O20 2.183(7) .
Ni1 O10 2.021(6) .
Ni1 O5 2.020(7) .
Ni1 O4 2.030(8) .
Ni1 O11 2.023(7) .
Ni1 O2 2.232(8) .
Ni1 N7 2.142(9) .
Br2 C40 1.883(12) .
Br14 C19 1.882(12) .
Br12 C75 1.895(14) .
Br4 C33 1.907(12) .
Br11 C47 1.907(14) .
Br13 C12 1.891(12) .
Br5 C26 1.894(14) .
Br7 C89 1.888(15) .
Br3 C5 1.929(19) .
Br1 C82 1.858(14) .
Br8 C61 1.965(19) .
O19 N8 1.446(9) .
O13 N7 1.442(9) .
O23 N9 1.432(10) .
O28 N12 1.448(9) .
O15 N6 1.443(9) .
O24 N10 1.444(9) .
O10 N1 1.468(10) .
O27 N11 1.464(10) .
O16 N5 1.464(10) .
O5 N4 1.458(10) .
O8 N2 1.463(10) .
N11 C1 1.311(13) .
O22 C36 1.266(13) .
O21 C78 1.275(13) .
O4 C57 1.302(14) .
O11 C8 1.301(12) .
O3 C85 1.194(14) .
O18 C71 1.301(12) .
O20 C78 1.259(13) .
O9 C15 1.306(12) .
N12 C22 1.312(12) .
O25 C29 1.293(12) .
N6 C43 1.311(13) .
N1 C8 1.300(13) .
O26 C1 1.297(13) .
O2 C85 1.278(14) .
O29 C22 1.281(12) .
N9 C36 1.336(13) .
C43 O14 1.267(13) .
C43 C44 1.513(14) .
O17 C50 1.317(14) .
N10 C29 1.300(12) .
C30 C35 1.416(16) .
C30 C31 1.382(16) .
C30 C29 1.463(14) .
N2 C15 1.288(12) .
N5 C50 1.271(13) .
N8 C71 1.309(13) .
C40 C41 1.363(18) .
C40 C39 1.397(18) .
N4 C57 1.304(13) .
C71 C72 1.517(14) .
C22 C23 1.480(14) .
C35 H35 0.9300 .
C35 C34 1.354(17) .
C62 H62 0.9300 .
C62 C61 1.40(3) .
C62 C63 1.38(2) .
C21 H21 0.9300 .
C21 C16 1.393(17) .
C21 C20 1.405(16) .
C3 H3 0.9300 .
C3 C2 1.342(18) .
C3 C4 1.388(19) .
C58 C57 1.522(17) .
C58 C59 1.334(18) .
C58 C63 1.387(18) .
C13 H13 0.9300 .
C13 C12 1.323(18) .
C13 C14 1.395(16) .
N7 C92 1.263(13) .
C44 C45 1.334(18) .
C44 C49 1.380(17) .
C42 H42 0.9300 .
C42 C37 1.345(14) .
C42 C41 1.405(16) .
C77 H77 0.9300 .
C77 C76 1.414(16) .
C77 C72 1.369(16) .
C11 H11 0.9300 .
C11 C12 1.365(19) .
C11 C10 1.419(17) .
C16 C17 1.399(16) .
C16 C15 1.469(14) .
C47 C48 1.37(2) .
C47 C46 1.33(2) .
C38 H38 0.9300 .
C38 C37 1.403(15) .
C38 C39 1.398(15) .
C74 H74 0.9300 .
C74 C75 1.369(19) .
C74 C73 1.396(16) .
C28 H28 0.9300 .
C28 C23 1.367(16) .
C28 C27 1.434(18) .
C24 H24 0.9300 .
C24 C23 1.431(15) .
C24 C25 1.370(17) .
C25 H25 0.9300 .
C25 C26 1.36(2) .
C82 C81 1.38(2) .
C82 C83 1.39(2) .
C36 C37 1.485(14) .
C19 C18 1.35(2) .
C19 C20 1.390(19) .
C17 H17 0.9300 .
C17 C18 1.422(17) .
O12 C92 1.281(14) .
C8 C9 1.468(15) .
C50 C51 1.480(17) .
C32 H32 0.9300 .
C32 C31 1.434(17) .
C32 C33 1.312(18) .
C48 H48 0.9300 .
C48 C49 1.420(18) .
C18 H18 0.9300 .
C61 C60 1.34(3) .
C76 H76 0.9300 .
C76 C75 1.322(19) .
C41 H41 0.9300 .
C39 H39 0.9300 .
C59 H59 0.9300 .
C59 C60 1.37(2) .
C72 C73 1.397(17) .
C85 C86 1.536(15) .
C31 H31 0.9300 .
C9 C10 1.427(17) .
C9 C14 1.395(17) .
C33 C34 1.39(2) .
C81 H81 0.9300 .
C81 C80 1.419(19) .
C63 H63 0.9300 .
C88 H88 0.9300 .
C88 C87 1.382(19) .
C88 C89 1.35(2) .
C27 H27 0.9300 .
C27 C26 1.35(2) .
C78 C79 1.466(15) .
C5 C4 1.36(2) .
C5 C6 1.32(2) .
C10 H10 0.9300 .
C45 H45 0.9300 .
C45 C46 1.442(16) .
C20 H20 0.9300 .
C2 C1 1.551(17) .
C2 C7 1.416(19) .
C4 H4 0.9300 .
C91 H91 0.9300 .
C91 C90 1.374(19) .
C91 C86 1.389(18) .
C7 H7 0.9300 .
C7 C6 1.41(2) .
C79 C80 1.391(17) .
C79 C84 1.432(17) .
C73 H73 0.9300 .
C60 H60 0.9300 .
C49 H49 0.9300 .
C34 H34 0.9300 .
C87 H87 0.9300 .
C87 C86 1.390(17) .
C89 C90 1.47(2) .
C6 H6 0.9300 .
C90 H90 0.9300 .
C14 H14 0.9300 .
C92 C93 1.57(2) .
C92 C93A 1.493(15) .
C80 H80 0.9300 .
C83 H83 0.9300 .
C83 C84 1.401(19) .
C46 H46 0.9300 .
O6 N3 1.449(10) .
O34 C111 1.272(16) .
O37 C99 1.179(15) .
O35 C102 0.92(2) .
O7 C64 1.288(12) .
N3 C64 1.336(12) .
C64 C65 1.472(15) .
N14 C99 1.367(17) .
N14 C101 1.464(19) .
N14 C100 1.454(19) .
C65 C70 1.384(17) .
C65 C66 1.379(16) .
N18 C102 1.38(2) .
N18 C103 1.36(3) .
N18 C104 1.46(4) .
N13 C111 1.351(15) .
N13 C113 1.49(2) .
N13 C112 1.41(2) .
C111 H111 0.9300 .
C70 H70 0.9300 .
C70 C69 1.390(18) .
C99 H99 0.9300 .
C51 C52 1.316(19) .
C51 C56 1.45(2) .
C101 H10A 0.9600 .
C101 H10B 0.9600 .
C101 H10C 0.9600 .
C84 H84 0.9300 .
C113 H11A 0.9600 .
C113 H11B 0.9600 .
C113 H11C 0.9600 .
C98 H98 0.9300 .
C98 C97 1.3900 .
C98 C93 1.3900 .
C97 H97 0.9300 .
C97 C96 1.3900 .
C96 C95 1.3900 .
C96 Br9 1.925(12) .
C95 H95 0.9300 .
C95 C94 1.3900 .
C94 H94 0.9300 .
C94 C93 1.3900 .
C102 H102 0.9300 .
C52 H52 0.9300 .
C52 C53 1.41(2) .
C112 H11D 0.9600 .
C112 H11E 0.9600 .
C112 H11F 0.9600 .
C56 H56 0.9300 .
C56 C55 1.34(2) .
O30 C120 1.238(13) .
O31 C108 1.163(18) .
N16 C120 1.281(14) .
N16 C122 1.442(17) .
N16 C121 1.496(17) .
C66 H66 0.9300 .
C66 C67 1.358(17) .
N17 C108 1.361(17) .
N17 C109 1.52(3) .
N17 C110 1.37(2) .
C120 H120 0.9300 .
C67 H67 0.9300 .
C67 C68 1.33(2) .
C108 H108 0.9300 .
C69 H69 0.9300 .
C69 C68 1.41(2) .
C122 H12A 0.9600 .
C122 H12B 0.9600 .
C122 H12C 0.9600 .
C55 H55 0.9300 .
C55 C54 1.33(3) .
C109 H10D 0.9600 .
C109 H10E 0.9600 .
C109 H10F 0.9600 .
O32 C105 1.00(3) .
O36 C114 1.283(16) .
Br6 C68 1.925(13) .
C114 H114 0.9300 .
C114 N15 1.323(15) .
C121 H12D 0.9600 .
C121 H12E 0.9600 .
C121 H12F 0.9600 .
N15 C116 1.51(2) .
N15 C115 1.53(2) .
N19 C106 1.41(3) .
N19 C105 1.34(3) .
N19 C107 1.42(3) .
Br10 C54 1.917(17) .
C53 H53 0.9300 .
C53 C54 1.48(3) .
C116 H11G 0.9600 .
C116 H11H 0.9600 .
C116 H11I 0.9600 .
C110 H11J 0.9600 .
C110 H11K 0.9600 .
C110 H11L 0.9600 .
C100 H10G 0.9600 .
C100 H10H 0.9600 .
C100 H10I 0.9600 .
C106 H10J 0.9600 .
C106 H10K 0.9600 .
C106 H10L 0.9600 .
O33 C117 0.96(2) .
C105 H105 0.9300 .
C115 H11M 0.9600 .
C115 H11N 0.9600 .
C115 H11O 0.9600 .
C107 H10M 0.9600 .
C107 H10N 0.9600 .
C107 H10O 0.9600 .
N20 C117 1.47(3) .
N20 C119 1.67(3) .
N20 C118 1.384(10) .
C119 H11P 0.9600 .
C119 H11Q 0.9600 .
C119 H11R 0.9600 .
C118 H11S 0.9600 .
C118 H11T 0.9600 .
C118 H11U 0.9600 .
C103 H10P 0.9600 .
C103 H10Q 0.9600 .
C103 H10R 0.9600 .
C104 H10S 0.9600 .
C104 H10T 0.9600 .
C104 H10U 0.9600 .
Br9A C96A 1.929(9) .
C97A C97A 1.49(3) 2_576
C97A C98A 1.3900 .
C97A C96A 1.3900 .
C98A H98A 0.9300 .
C98A C93A 1.3900 .
C93A C94A 1.3900 .
C94A H94A 0.9300 .
C94A C95A 1.3900 .
C95A H95A 0.9300 .
C95A C96A 1.3900 .

loop_
_geom_torsion_atom_site_label_1
_geom_torsion_atom_site_label_2
_geom_torsion_atom_site_label_3
_geom_torsion_atom_site_label_4
_geom_torsion
_geom_torsion_site_symmetry_1
Ni14 O13 N7 Ni1 -52.6(6) .
Ni14 O13 N7 C92 133.2(11) .
Ni14 O15 N6 Ni8 -52.0(6) .
Ni14 O15 N6 C43 125.3(7) .
Ni14 O16 N5 Ni7 -56.3(6) .
Ni14 O16 N5 C50 117.6(9) .
Ni14 O5 N4 Ni2 -60.8(5) .
Ni14 O5 N4 C57 112.0(8) .
Ni14 O32 C105 N19 -176.5(17) .
Ni9 O10 N1 Ni4 -61.1(7) .
Ni9 O10 N1 C8 127.4(7) .
Ni9 O5 N4 Ni2 58.1(7) .
Ni9 O5 N4 C57 -129.2(7) .
Ni9 O8 N2 Ni4 56.4(7) .
Ni9 O8 N2 C15 -124.9(7) .
Ni9 O3 C85 O2 4.7(19) .
Ni9 O3 C85 C86 -171.9(8) .
Ni9 O6 N3 Ni2 -62.1(6) .
Ni9 O6 N3 C64 119.5(7) .
Ni11 O19 N8 Ni8 -56.2(7) .
Ni11 O19 N8 C71 131.1(8) .
Ni11 O23 N9 Ni5 61.2(6) .
Ni11 O23 N9 C36 -129.0(7) .
Ni11 O15 N6 Ni8 67.4(6) .
Ni11 O15 N6 C43 -115.2(7) .
Ni11 O24 N10 Ni5 -59.2(6) .
Ni11 O24 N10 C29 120.9(8) .
Ni11 O21 C78 O20 -8.2(15) .
Ni11 O21 C78 C79 172.5(7) .
Ni10 O28 N12 Ni3 57.3(5) .
Ni10 O28 N12 C22 -118.9(7) .
Ni10 O24 N10 Ni5 59.9(6) .
Ni10 O24 N10 C29 -119.9(7) .
Ni10 O16 N5 Ni7 49.9(6) .
Ni10 O16 N5 C50 -136.2(9) .
Ni10 O6 N3 Ni2 56.1(6) .
Ni10 O6 N3 C64 -122.3(7) .
Ni10 O33 C117 N20 -178.1(10) .
Ni13 O23 N9 Ni5 -56.6(6) .
Ni13 O23 N9 C36 113.2(7) .
Ni13 O28 N12 Ni3 -48.5(6) .
Ni13 O28 N12 C22 135.3(7) .
Ni13 O27 N11 Ni6 -58.1(5) .
Ni13 O27 N11 C1 118.4(8) .
Ni13 O8 N2 Ni4 -60.9(5) .
Ni13 O8 N2 C15 117.9(7) .
Ni13 O37 C99 N14 174.2(9) .
Ni12 O19 N8 Ni8 64.1(6) .
Ni12 O19 N8 C71 -108.5(8) .
Ni12 O13 N7 Ni1 54.9(6) .
Ni12 O13 N7 C92 -119.4(11) .
Ni12 O10 N1 Ni4 56.2(6) .
Ni12 O10 N1 C8 -115.3(8) .
Ni12 O27 N11 Ni6 47.7(7) .
Ni12 O27 N11 C1 -135.8(8) .
Ni12 O35 C102 N18 -164(3) .
Ni5 O28 N12 Ni3 -179.5(3) .
Ni5 O28 N12 C22 4.3(9) .
Ni5 O29 C22 N12 -5.7(13) .
Ni5 O29 C22 C23 176.8(8) .
Ni5 N9 C36 O22 169.8(7) .
Ni5 N9 C36 C37 -11.1(15) .
Ni5 N10 C29 O25 175.1(8) .
Ni5 N10 C29 C30 -5.5(18) .
Ni5 O34 C111 N13 -178.8(9) .
Ni3 O8 N2 Ni4 171.8(3) .
Ni3 O8 N2 C15 -9.4(9) .
Ni3 O9 C15 N2 -3.2(14) .
Ni3 O9 C15 C16 173.4(8) .
Ni3 N12 C22 O29 -173.3(8) .
Ni3 N12 C22 C23 4.2(17) .
Ni3 O6 N3 Ni2 -173.6(3) .
Ni3 O6 N3 C64 8.1(9) .
Ni3 O7 C64 N3 -0.4(13) .
Ni3 O7 C64 C65 180.0(8) .
Ni4 O27 N11 Ni6 179.0(3) .
Ni4 O27 N11 C1 -4.5(10) .
Ni4 N1 C8 O11 -171.2(8) .
Ni4 N1 C8 C9 13.9(18) .
Ni4 O26 C1 N11 5.1(17) .
Ni4 O26 C1 C2 179.9(9) .
Ni4 N2 C15 O9 -173.5(8) .
Ni4 N2 C15 C16 10.0(18) .
Ni4 O36 C114 N15 -176.9(10) .
Ni2 O16 N5 Ni7 178.4(3) .
Ni2 O16 N5 C50 -7.6(11) .
Ni2 O17 C50 N5 1.3(18) .
Ni2 O17 C50 C51 177.1(12) .
Ni2 N4 C57 O4 175.6(8) .
Ni2 N4 C57 C58 -9.6(18) .
Ni2 N3 C64 O7 177.4(8) .
Ni2 N3 C64 C65 -3.0(18) .
Ni2 O30 C120 N16 -176.4(11) .
Ni8 O13 N7 Ni1 -180.0(3) .
Ni8 O13 N7 C92 5.8(12) .
Ni8 N6 C43 O14 176.6(8) .
Ni8 N6 C43 C44 -4.5(18) .
Ni8 N8 C71 O18 -176.9(8) .
Ni8 N8 C71 C72 3.3(17) .
Ni8 O12 C92 N7 -2(2) .
Ni8 O12 C92 C93 -161.3(18) .
Ni8 O12 C92 C93A 163.4(12) .
Ni8 O31 C108 N17 174.3(10) .
Ni7 O15 N6 Ni8 176.4(3) .
Ni7 O15 N6 C43 -6.3(9) .
Ni7 O24 N10 Ni5 -171.0(3) .
Ni7 O24 N10 C29 9.1(9) .
Ni7 O25 C29 N10 -1.6(14) .
Ni7 O25 C29 C30 179.0(8) .
Ni7 N5 C50 O17 174.3(10) .
Ni7 N5 C50 C51 -2(2) .
Ni6 O19 N8 Ni8 -168.9(3) .
Ni6 O19 N8 C71 18.5(9) .
Ni6 O23 N9 Ni5 170.7(3) .
Ni6 O23 N9 C36 -19.5(8) .
Ni6 N11 C1 O26 174.2(9) .
Ni6 N11 C1 C2 -1(2) .
Ni6 O22 C36 N9 11.5(12) .
Ni6 O22 C36 C37 -167.6(7) .
Ni6 O18 C71 N8 -6.6(13) .
Ni6 O18 C71 C72 173.2(7) .
Ni6 O20 C78 O21 2.0(16) .
Ni6 O20 C78 C79 -178.7(7) .
Ni1 O10 N1 Ni4 -171.4(3) .
Ni1 O10 N1 C8 17.1(9) .
Ni1 O5 N4 Ni2 168.9(3) .
Ni1 O5 N4 C57 -18.3(9) .
Ni1 O4 C57 N4 8.1(14) .
Ni1 O4 C57 C58 -166.6(8) .
Ni1 O11 C8 N1 -10.3(13) .
Ni1 O11 C8 C9 164.6(8) .
Ni1 O2 C85 O3 -2.3(19) .
Ni1 O2 C85 C86 174.5(7) .
Ni1 N7 C92 O12 -173.8(11) .
Ni1 N7 C92 C93 -13(3) .
Ni1 N7 C92 C93A 21(3) .
Br2 C40 C41 C42 -178.6(10) .
Br2 C40 C39 C38 179.4(9) .
Br14 C19 C18 C17 177.0(11) .
Br14 C19 C20 C21 -176.8(10) .
Br4 C33 C34 C35 179.2(13) .
Br11 C47 C48 C49 177.3(11) .
Br11 C47 C46 C45 -179.4(12) .
Br7 C89 C90 C91 177.1(13) .
Br3 C5 C4 C3 -176.4(15) .
Br3 C5 C6 C7 178.3(15) .
Br1 C82 C81 C80 -178.2(15) .
Br1 C82 C83 C84 176.9(14) .
Br8 C61 C60 C59 177.5(13) .
O19 N8 C71 O18 -8.1(14) .
O19 N8 C71 C72 172.1(8) .
O13 N7 C92 O12 -3(2) .
O13 N7 C92 C93 157.7(19) .
O13 N7 C92 C93A -167.9(13) .
O23 N9 C36 O22 5.3(13) .
O23 N9 C36 C37 -175.6(8) .
O28 N12 C22 O29 0.8(14) .
O28 N12 C22 C23 178.3(9) .
O15 N6 C43 O14 1.0(15) .
O15 N6 C43 C44 179.9(8) .
O24 N10 C29 O25 -5.1(14) .
O24 N10 C29 C30 174.3(9) .
O10 N1 C8 O11 -4.5(14) .
O10 N1 C8 C9 -179.3(9) .
O27 N11 C1 O26 -0.2(17) .
O27 N11 C1 C2 -175.0(10) .
O16 N5 C50 O17 4.5(18) .
O16 N5 C50 C51 -171.4(12) .
O5 N4 C57 O4 6.9(14) .
O5 N4 C57 C58 -178.3(9) .
O8 N2 C15 O9 8.4(14) .
O8 N2 C15 C16 -168.1(9) .
O22 C36 C37 C42 48.5(15) .
O22 C36 C37 C38 -130.5(11) .
O21 C78 C79 C80 -178.4(12) .
O21 C78 C79 C84 6.2(17) .
O11 C8 C9 C10 -49.5(15) .
O11 C8 C9 C14 127.6(12) .
O3 C85 C86 C91 -179.0(13) .
O3 C85 C86 C87 -0.4(19) .
O18 C71 C72 C77 -37.2(14) .
O18 C71 C72 C73 142.2(10) .
O20 C78 C79 C80 2.3(18) .
O20 C78 C79 C84 -173.2(12) .
N12 C22 C23 C28 -148.5(11) .
N12 C22 C23 C24 32.6(16) .
N6 C43 O14 Ni7 5.0(15) .
N6 C43 C44 C45 60.3(17) .
N6 C43 C44 C49 -123.6(13) .
N1 C8 C9 C10 125.9(12) .
N1 C8 C9 C14 -57.1(16) .
O2 C85 C86 C91 3.9(19) .
O2 C85 C86 C87 -177.4(13) .
O29 C22 C23 C28 29.1(16) .
O29 C22 C23 C24 -149.8(11) .
N9 C36 C37 C42 -130.7(12) .
N9 C36 C37 C38 50.3(14) .
C43 C44 C45 C46 176.9(13) .
C43 C44 C49 C48 -179.6(14) .
O14 C43 C44 C45 -120.6(15) .
O14 C43 C44 C49 55.4(16) .
O17 C50 C51 C52 172(2) .
O17 C50 C51 C56 -20(2) .
C30 C35 C34 C33 -2(2) .
N5 C50 C51 C52 -12(3) .
N5 C50 C51 C56 156.6(15) .
N8 C71 C72 C77 142.7(11) .
N8 C71 C72 C73 -38.0(15) .
C71 C72 C73 C74 -178.8(10) .
C35 C30 C31 C32 -1(2) .
C35 C30 C29 O25 -42.7(17) .
C35 C30 C29 N10 137.9(12) .
C62 C61 C60 C59 0(4) .
C21 C16 C17 C18 0.5(19) .
C21 C16 C15 O9 -134.7(12) .
C21 C16 C15 N2 42.1(16) .
C3 C2 C1 N11 -26(2) .
C3 C2 C1 O26 158.2(15) .
C3 C2 C7 C6 -4(3) .
C58 C59 C60 C61 -1(3) .
N7 C92 C93 C98 52.8(19) .
N7 C92 C93 C94 -151.8(15) .
N7 C92 C93A C98A 134.6(13) .
N7 C92 C93A C94A -46(2) .
C44 C43 O14 Ni7 -173.9(8) .
C44 C45 C46 C47 1(3) .
C77 C76 C75 Br12 177.2(9) .
C77 C76 C75 C74 -3(2) .
C77 C72 C73 C74 0.5(17) .
C16 C21 C20 C19 0(2) .
C16 C17 C18 C19 0(2) .
C47 C48 C49 C44 4(2) .
C28 C27 C26 Br5 175.6(10) .
C28 C27 C26 C25 -1(2) .
C24 C25 C26 Br5 -176.9(11) .
C24 C25 C26 C27 0(3) .
C23 C28 C27 C26 2(2) .
C23 C24 C25 C26 1(2) .
C25 C24 C23 C22 179.2(12) .
C25 C24 C23 C28 0.3(18) .
C82 C81 C80 C79 3(3) .
C82 C83 C84 C79 0(3) .
C17 C16 C15 O9 38.2(16) .
C17 C16 C15 N2 -145.0(11) .
C57 C58 C59 C60 176.6(14) .
C57 C58 C63 C62 -178.4(16) .
O12 C92 C93 C98 -145.7(17) .
O12 C92 C93 C94 10(3) .
O12 C92 C93A C98A -32(2) .
O12 C92 C93A C94A 147.0(14) .
C8 C9 C10 C11 179.2(12) .
C8 C9 C14 C13 -178.9(12) .
C37 C42 C41 C40 -1(2) .
C37 C38 C39 C40 -0.5(18) .
C50 C51 C52 C53 177(2) .
C50 C51 C56 C55 179.8(19) .
C32 C33 C34 C35 2(3) .
C48 C47 C46 C45 0(3) .
C18 C19 C20 C21 1(2) .
C61 C62 C63 C58 4(3) .
C76 C77 C72 C71 179.9(10) .
C76 C77 C72 C73 0.5(17) .
C41 C40 C39 C38 0(2) .
C41 C42 C37 C38 1(2) .
C41 C42 C37 C36 -177.9(12) .
C39 C40 C41 C42 1(2) .
C39 C38 C37 C42 -0.2(18) .
C39 C38 C37 C36 178.7(10) .
C59 C58 C57 O4 -129.5(14) .
C59 C58 C57 N4 55.4(17) .
C59 C58 C63 C62 -5(3) .
C72 C77 C76 C75 0.8(19) .
C31 C30 C35 C34 2(2) .
C31 C30 C29 O25 136.3(12) .
C31 C30 C29 N10 -43.1(18) .
C31 C32 C33 Br4 -178.3(10) .
C31 C32 C33 C34 -1(2) .
C75 C74 C73 C72 -2.9(19) .
C33 C32 C31 C30 1(2) .
C81 C82 C83 C84 -3(4) .
C63 C62 C61 Br8 -178.9(13) .
C63 C62 C61 C60 -2(4) .
C63 C58 C57 O4 44.0(17) .
C63 C58 C57 N4 -131.2(13) .
C63 C58 C59 C60 3(2) .
C88 C87 C86 C85 177.1(15) .
C88 C87 C86 C91 -4(3) .
C88 C89 C90 C91 -4(3) .
C12 C13 C14 C9 1(2) .
C12 C11 C10 C9 -1(2) .
C27 C28 C23 C22 179.5(11) .
C27 C28 C23 C24 -1.6(19) .
C78 C79 C80 C81 178.4(15) .
C78 C79 C84 C83 -179.7(15) .
C10 C11 C12 Br13 -179.2(11) .
C10 C11 C12 C13 0(2) .
C10 C9 C14 C13 -1.9(19) .
C45 C44 C49 C48 -3(2) .
C20 C21 C16 C17 0(2) .
C20 C21 C16 C15 172.6(12) .
C20 C19 C18 C17 0(2) .
C2 C3 C4 C5 -5(3) .
C2 C7 C6 C5 2(3) .
C1 C2 C7 C6 180.0(15) .
C4 C3 C2 C1 -178.3(16) .
C4 C3 C2 C7 6(3) .
C4 C5 C6 C7 -1(4) .
C15 C16 C17 C18 -172.5(12) .
C7 C2 C1 N11 149.7(13) .
C7 C2 C1 O26 -25.7(19) .
C73 C74 C75 Br12 -176.1(9) .
C73 C74 C75 C76 4(2) .
C29 C30 C35 C34 -179.2(14) .
C29 C30 C31 C32 180.0(12) .
C49 C44 C45 C46 1(2) .
C87 C88 C89 Br7 179.1(15) .
C87 C88 C89 C90 0(3) .
C89 C88 C87 C86 4(3) .
C6 C5 C4 C3 3(4) .
C90 C91 C86 C85 178.8(15) .
C90 C91 C86 C87 0(2) .
C14 C13 C12 Br13 179.4(11) .
C14 C13 C12 C11 0(3) .
C14 C9 C10 C11 2.1(19) .
C92 C93A C94A C95A -178.9(14) .
C80 C79 C84 C83 5(2) .
C83 C82 C81 C80 1(4) .
C46 C47 C48 C49 -2(3) .
C86 C91 C90 C89 4(3) .
O6 N3 C64 O7 -5.2(14) .
O6 N3 C64 C65 174.4(9) .
O7 C64 C65 C70 126.0(13) .
O7 C64 C65 C66 -49.2(17) .
N3 C64 C65 C70 -53.6(17) .
N3 C64 C65 C66 131.2(12) .
C64 C65 C70 C69 -175.5(13) .
C64 C65 C66 C67 177.9(13) .
C65 C70 C69 C68 0(2) .
C65 C66 C67 C68 -4(2) .
C70 C65 C66 C67 2(2) .
C70 C69 C68 C67 -2(3) .
C70 C69 C68 Br6 178.3(11) .
C51 C52 C53 C54 -10(4) .
C51 C56 C55 C54 16(4) .
C101 N14 C99 O37 -6(2) .
C84 C79 C80 C81 -6(2) .
C113 N13 C111 O34 -2(2) .
C98 C97 C96 C95 0.0 .
C98 C97 C96 Br9 -179.99(8) .
C97 C98 C93 C92 157.7(16) .
C97 C98 C93 C94 0.0 .
C97 C96 C95 C94 0.0 .
C96 C95 C94 C93 0.0 .
C95 C94 C93 C92 -153(2) .
C95 C94 C93 C98 0.0 .
C93 C98 C97 C96 0.0 .
C52 C51 C56 C55 -10(3) .
C52 C53 C54 C55 15(4) .
C52 C53 C54 Br10 179.3(19) .
C112 N13 C111 O34 -178.2(16) .
C56 C51 C52 C53 8(4) .
C56 C55 C54 Br10 178.0(17) .
C56 C55 C54 C53 -18(4) .
C66 C65 C70 C69 0(2) .
C66 C67 C68 C69 4(3) .
C66 C67 C68 Br6 -176.3(11) .
C122 N16 C120 O30 179.8(14) .
C109 N17 C108 O31 174.4(16) .
O36 C114 N15 C116 -2(2) .
O36 C114 N15 C115 -178.7(14) .
C121 N16 C120 O30 -8(2) .
C110 N17 C108 O31 -1(3) .
C100 N14 C99 O37 177.4(15) .
C106 N19 C105 O32 -175(4) .
C107 N19 C105 O32 0(6) .
C119 N20 C117 O33 -179(2) .
C118 N20 C117 O33 4(4) .
Br9 C96 C95 C94 179.99(6) .
C103 N18 C102 O35 -3(7) .
C104 N18 C102 O35 -169(5) .
C97A C97A C98A C93A -163(2) 2_576
C97A C97A C96A Br9A -30(3) 2_576
C97A C97A C96A C95A 150(3) 2_576
C97A C98A C93A C92 178.9(14) .
C97A C98A C93A C94A 0.0 .
C98A C97A C96A Br9A 180.0(2) .
C98A C97A C96A C95A 0.0 .
C98A C93A C94A C95A 0.0 .
C93A C94A C95A C96A 0.0 .
C94A C95A C96A Br9A -180.0(2) .
C94A C95A C96A C97A 0.0 .
C96A C97A C98A C93A 0.0 .
